data_4117001
loop_
_publ_author_name
'Ling Tong'
'Douglas M. Ho'
'Nancy J. Vogelaar'
'Clarence E. Schutt'
'Robert A. Pascal'

_publ_section_title
;
 The Albatrossenes: Large, Cleft-Containing, Polyphenyl Polycyclic
 Aromatic Hydrocarbons
;
_journal_name_full 'Journal of the American Chemical Society'
_journal_page_first 7291
_journal_page_last 7302
_journal_paper_doi 10.1021/ja971261k
_journal_volume 119
_journal_year 1997
_chemical_compound_source 'see text'
_chemical_formula_structural C~110~H~74~
_chemical_formula_sum 'C110 H74'
_chemical_formula_weight 1395.69
_chemical_name_systematic
; 
 1,3-bis(heptaphenyl-1-naphthyl)benzene 
;
_space_group_IT_number 2
_symmetry_cell_setting triclinic
_symmetry_space_group_name_Hall '-P 1'
_symmetry_space_group_name_H-M 'P -1'
_atom_sites_solution_hydrogens geom
_atom_sites_solution_primary direct
_atom_sites_solution_secondary difmap
_audit_creation_method SHELXL
_cell_angle_alpha 114.89(7)
_cell_angle_beta 100.08(9)
_cell_angle_gamma 90.61(8)
_cell_formula_units_Z 4
_cell_length_a 12.433(12)
_cell_length_b 25.507(19)
_cell_length_c 27.736(47)
_cell_measurement_reflns_used 11880
_cell_measurement_temperature 298(2)
_cell_measurement_theta_max 46.45
_cell_measurement_theta_min 3.26
_cell_volume 7821(17)
_computing_cell_refinement SCALEPACK
_computing_data_collection 'Rigaku R-axis IIC, Version 2.1'
_computing_data_reduction DENZO
_computing_molecular_graphics 'Siemens SHELXTL'
_computing_publication_material 'SHELXL-93, Siemens SHELXTL'
_computing_structure_refinement 'SHELXL-93 (Sheldrick, 1993)'
_computing_structure_solution 'CRUNCH (de Gelder et al., 1993)'
_diffrn_ambient_temperature 298(2)
_diffrn_measurement_device 'Rigaku R-Axis IIC'
_diffrn_measurement_method 'oscillations; 2^o^ and 3^o^ per image'
_diffrn_radiation_monochromator 'double-focussing mirrors'
_diffrn_radiation_source 'rotating anode'
_diffrn_radiation_type CuK\a
_diffrn_radiation_wavelength 1.54178
_diffrn_reflns_av_R_equivalents 3.2000
_diffrn_reflns_av_sigmaI/netI 0.0247
_diffrn_reflns_limit_h_max 11
_diffrn_reflns_limit_h_min 0
_diffrn_reflns_limit_k_max 23
_diffrn_reflns_limit_k_min -23
_diffrn_reflns_limit_l_max 25
_diffrn_reflns_limit_l_min -26
_diffrn_reflns_number 11880
_diffrn_reflns_theta_max 46.45
_diffrn_reflns_theta_min 3.26
_diffrn_standards_number 0
_exptl_absorpt_coefficient_mu 0.508
_exptl_absorpt_correction_type none
_exptl_crystal_colour Colorless
_exptl_crystal_density_diffrn 1.185
_exptl_crystal_description Prism
_exptl_crystal_F_000 2936
_exptl_crystal_size_max 0.22
_exptl_crystal_size_mid 0.12
_exptl_crystal_size_min 0.04
_refine_diff_density_max 0.221
_refine_diff_density_min -0.197
_refine_diff_density_rms 0.034
_refine_ls_extinction_method none
_refine_ls_goodness_of_fit_all 1.047
_refine_ls_goodness_of_fit_obs 1.078
_refine_ls_hydrogen_treatment 'xyz riding, U(H) = 1.2U(C)'
_refine_ls_matrix_type full
_refine_ls_number_parameters 1981
_refine_ls_number_reflns 11875
_refine_ls_number_restraints 0
_refine_ls_restrained_S_all 1.078
_refine_ls_restrained_S_obs 1.078
_refine_ls_R_factor_all 0.0704
_refine_ls_R_factor_obs 0.0647
_refine_ls_shift/esd_max 0.001
_refine_ls_shift/esd_mean 0.000
_refine_ls_structure_factor_coef Fsqd
_refine_ls_weighting_details 'w=1/[\s^2^(Fo^2^)+(0.1370P)^2^+2.4070P] where P=(Fo^2^+2Fc^2^)/3'
_refine_ls_weighting_scheme calc
_refine_ls_wR_factor_all 0.1935
_refine_ls_wR_factor_obs 0.1831
_reflns_number_observed 10821
_reflns_number_total 11880
_reflns_observed_criterion >2sigma(I)
_cod_data_source_file ja971261k_3.cif
_cod_data_source_block 96064
_cod_depositor_comments
;
The following automatic conversions were performed:

'_refine_ls_weighting_scheme' value 'calc
w=1/[\s^2^(Fo^2^)+(0.1370P)^2^+2.4070P] where P=(Fo^2^+2Fc^2^)/3' was
changed to 'calc'. New tag '_refine_ls_weighting_details' was
created. The value of the new tag was set to
'w=1/[\s^2^(Fo^2^)+(0.1370P)^2^+2.4070P] where P=(Fo^2^+2Fc^2^)/3'.

Automatic conversion script
Id: cif_fix_values 3143 2015-03-26 13:38:13Z robertas 
;
_cod_original_cell_volume 7820.3(163)
_cod_database_code 4117001

loop_
_symmetry_equiv_pos_as_xyz
'x, y, z'
'-x, -y, -z'

loop_
_atom_site_aniso_label
_atom_site_aniso_U_11
_atom_site_aniso_U_22
_atom_site_aniso_U_33
_atom_site_aniso_U_23
_atom_site_aniso_U_13
_atom_site_aniso_U_12
C1A 0.067(2) 0.053(3) 0.051(2) 0.022(2) 0.007(2) 0.002(2)
C2A 0.069(2) 0.052(3) 0.051(2) 0.024(2) 0.005(2) 0.001(2)
C3A 0.062(2) 0.052(3) 0.046(2) 0.022(2) 0.003(2) 0.003(2)
C4A 0.080(2) 0.062(3) 0.053(2) 0.031(2) 0.010(2) 0.003(2)
C5A 0.088(2) 0.058(3) 0.063(2) 0.033(2) 0.012(2) 0.006(2)
C6A 0.081(2) 0.052(2) 0.060(2) 0.026(2) 0.015(2) 0.010(2)
C1' 0.074(2) 0.054(2) 0.056(2) 0.028(2) 0.016(2) 0.008(2)
C2' 0.075(2) 0.060(2) 0.054(2) 0.028(2) 0.013(2) 0.006(2)
C3' 0.075(2) 0.068(3) 0.052(2) 0.028(2) 0.014(2) 0.011(2)
C4' 0.079(2) 0.068(3) 0.053(2) 0.030(2) 0.010(2) 0.007(2)
C4A' 0.078(2) 0.063(3) 0.069(2) 0.037(2) 0.021(2) 0.005(2)
C5' 0.099(3) 0.072(3) 0.075(3) 0.045(2) 0.021(2) 0.001(2)
C6' 0.096(3) 0.066(3) 0.071(3) 0.029(2) 0.021(2) -0.007(2)
C7' 0.082(2) 0.073(3) 0.059(2) 0.029(2) 0.013(2) -0.003(2)
C8' 0.078(2) 0.063(3) 0.056(2) 0.025(2) 0.016(2) -0.001(2)
C8A' 0.075(2) 0.062(2) 0.055(2) 0.029(2) 0.017(2) 0.005(2)
C9' 0.100(3) 0.057(3) 0.047(2) 0.022(2) 0.016(2) 0.002(3)
C10' 0.103(3) 0.092(3) 0.067(2) 0.027(2) 0.011(2) -0.014(3)
C11' 0.130(4) 0.111(4) 0.087(3) 0.019(3) 0.011(3) -0.050(4)
C12' 0.202(7) 0.088(5) 0.077(3) 0.011(3) 0.028(4) -0.058(5)
C13' 0.204(6) 0.069(4) 0.092(3) 0.029(3) 0.044(4) -0.006(4)
C14' 0.136(4) 0.071(3) 0.083(3) 0.034(3) 0.026(2) 0.004(3)
C15' 0.091(3) 0.075(3) 0.057(2) 0.035(2) 0.011(2) 0.006(2)
C16' 0.094(3) 0.127(4) 0.073(3) 0.049(3) 0.006(2) -0.004(3)
C17' 0.111(4) 0.147(5) 0.090(4) 0.068(4) -0.015(3) -0.025(4)
C18' 0.186(6) 0.111(5) 0.070(3) 0.038(3) 0.011(4) -0.015(4)
C19' 0.161(5) 0.109(4) 0.076(4) 0.027(3) 0.030(3) 0.030(4)
C20' 0.117(3) 0.090(3) 0.066(3) 0.025(2) 0.016(3) 0.022(3)
C21' 0.085(3) 0.075(3) 0.062(2) 0.040(2) 0.017(2) 0.007(2)
C22' 0.099(3) 0.107(3) 0.086(3) 0.064(3) 0.013(2) 0.005(2)
C23' 0.127(4) 0.141(4) 0.096(3) 0.081(3) 0.011(3) 0.002(3)
C24' 0.146(5) 0.186(5) 0.099(4) 0.094(4) 0.035(3) 0.005(4)
C25' 0.112(3) 0.177(5) 0.111(3) 0.086(4) 0.044(3) 0.015(3)
C26' 0.094(3) 0.123(4) 0.087(3) 0.062(3) 0.027(2) 0.018(3)
C27' 0.128(4) 0.073(3) 0.079(3) 0.035(2) 0.022(3) 0.004(3)
C28' 0.164(5) 0.097(4) 0.094(3) 0.056(3) 0.033(3) 0.041(3)
C29' 0.227(7) 0.136(5) 0.129(4) 0.074(4) 0.044(4) 0.079(5)
C30' 0.305(11) 0.127(5) 0.145(6) 0.098(5) 0.078(7) 0.055(7)
C31' 0.258(9) 0.129(5) 0.171(6) 0.100(5) 0.056(7) 0.005(7)
C32' 0.217(6) 0.099(4) 0.116(4) 0.065(3) 0.052(4) -0.014(4)
C33' 0.110(3) 0.074(4) 0.076(3) 0.031(2) 0.028(2) -0.004(3)
C34' 0.127(4) 0.083(4) 0.081(3) 0.033(3) 0.009(3) -0.001(4)
C35' 0.159(5) 0.087(5) 0.084(3) 0.031(3) 0.016(3) 0.018(4)
C36' 0.175(6) 0.090(5) 0.110(4) 0.040(3) 0.047(4) -0.009(5)
C37' 0.146(5) 0.093(5) 0.149(5) 0.030(4) 0.067(4) -0.019(4)
C38' 0.130(4) 0.081(4) 0.133(4) 0.033(3) 0.049(3) -0.019(3)
C39' 0.094(3) 0.068(3) 0.064(3) 0.022(2) 0.014(2) -0.010(3)
C40' 0.107(3) 0.084(3) 0.065(3) 0.019(2) 0.009(3) -0.010(3)
C41' 0.116(4) 0.108(4) 0.088(4) 0.011(3) 0.010(3) -0.002(4)
C42' 0.148(5) 0.107(5) 0.073(3) 0.004(3) -0.011(3) -0.025(4)
C43' 0.106(3) 0.110(4) 0.115(4) 0.025(4) -0.019(3) -0.010(3)
C44' 0.093(3) 0.085(3) 0.087(3) 0.017(2) 0.008(3) -0.003(3)
C45' 0.072(2) 0.065(3) 0.056(2) 0.026(2) 0.006(2) -0.004(2)
C46' 0.106(3) 0.083(3) 0.063(3) 0.034(2) 0.006(2) 0.001(2)
C47' 0.126(4) 0.120(4) 0.073(3) 0.059(3) -0.004(3) -0.008(3)
C48' 0.109(3) 0.106(4) 0.116(4) 0.065(3) 0.009(3) 0.015(3)
C49' 0.098(3) 0.102(4) 0.115(4) 0.067(3) 0.024(3) 0.024(3)
C50' 0.081(2) 0.087(4) 0.076(2) 0.040(3) 0.018(2) 0.003(3)
C1" 0.066(2) 0.051(3) 0.047(2) 0.026(2) 0.009(2) 0.001(2)
C2" 0.066(2) 0.054(3) 0.046(2) 0.024(2) 0.007(2) 0.001(2)
C3" 0.071(2) 0.055(3) 0.042(2) 0.021(2) 0.007(2) -0.003(2)
C4" 0.073(2) 0.048(3) 0.047(2) 0.019(2) 0.009(2) -0.001(2)
C4A" 0.067(2) 0.049(3) 0.047(2) 0.024(2) 0.004(2) 0.004(2)
C5" 0.084(2) 0.049(2) 0.054(2) 0.022(2) 0.005(2) 0.002(2)
C6" 0.088(2) 0.059(3) 0.050(2) 0.028(2) 0.000(2) 0.009(2)
C7" 0.076(2) 0.055(3) 0.045(2) 0.020(2) 0.003(2) 0.005(2)
C8" 0.072(2) 0.046(2) 0.048(2) 0.017(2) 0.009(2) 0.003(2)
C8A" 0.067(2) 0.049(3) 0.042(2) 0.018(2) 0.010(2) 0.002(2)
C9" 0.085(3) 0.059(2) 0.041(2) 0.020(2) 0.002(2) 0.004(2)
C10" 0.085(3) 0.116(4) 0.068(2) 0.039(2) 0.002(2) 0.013(3)
C11" 0.100(3) 0.148(5) 0.099(3) 0.044(4) -0.014(3) 0.028(3)
C12" 0.178(6) 0.106(4) 0.076(3) 0.044(3) -0.023(4) 0.025(4)
C13" 0.160(5) 0.097(4) 0.078(3) 0.051(3) -0.004(3) 0.001(3)
C14" 0.112(3) 0.086(3) 0.074(2) 0.052(2) 0.001(2) 0.005(2)
C15" 0.092(3) 0.055(2) 0.047(2) 0.026(2) 0.003(2) 0.002(2)
C16" 0.095(3) 0.086(3) 0.065(3) 0.032(2) -0.003(2) -0.017(2)
C17" 0.136(4) 0.093(3) 0.080(3) 0.041(3) -0.030(3) -0.035(3)
C18" 0.194(6) 0.075(3) 0.052(3) 0.020(2) -0.014(3) -0.015(4)
C19" 0.163(4) 0.089(3) 0.054(3) 0.023(3) 0.019(3) 0.009(3)
C20" 0.117(3) 0.077(3) 0.047(2) 0.023(2) 0.013(2) -0.002(2)
C21" 0.103(3) 0.062(4) 0.045(2) 0.025(2) 0.002(2) 0.004(3)
C22" 0.147(4) 0.060(3) 0.070(2) 0.026(2) -0.018(3) -0.002(4)
C23" 0.201(6) 0.085(6) 0.076(3) 0.024(4) -0.031(4) 0.009(5)
C24" 0.284(11) 0.080(5) 0.068(3) 0.021(3) 0.009(5) 0.052(7)
C25" 0.187(6) 0.149(6) 0.106(4) 0.063(4) 0.072(4) 0.099(6)
C26" 0.124(4) 0.099(5) 0.099(3) 0.052(3) 0.047(3) 0.040(3)
C27" 0.113(3) 0.061(3) 0.048(2) 0.023(2) 0.003(2) 0.010(3)
C28" 0.137(4) 0.083(4) 0.086(3) 0.035(2) 0.036(3) -0.014(3)
C29" 0.184(6) 0.096(5) 0.126(4) 0.044(4) 0.068(4) -0.015(4)
C30" 0.253(8) 0.075(4) 0.087(3) 0.038(3) 0.046(5) -0.009(6)
C31" 0.195(6) 0.077(5) 0.101(3) 0.039(3) -0.008(4) 0.013(4)
C32" 0.142(4) 0.062(4) 0.085(3) 0.021(2) -0.011(3) 0.013(3)
C33" 0.104(3) 0.061(3) 0.061(2) 0.017(2) -0.005(2) 0.001(2)
C34" 0.143(4) 0.092(3) 0.069(3) 0.039(2) -0.006(3) -0.014(3)
C35" 0.180(5) 0.116(4) 0.076(3) 0.055(3) -0.012(3) -0.015(4)
C36" 0.168(6) 0.123(5) 0.104(4) 0.052(3) -0.006(4) 0.014(4)
C37" 0.131(4) 0.132(4) 0.095(3) 0.044(3) -0.021(3) 0.033(4)
C38" 0.110(4) 0.099(3) 0.091(3) 0.036(3) -0.006(3) 0.021(3)
C39" 0.085(3) 0.059(2) 0.048(2) 0.023(2) -0.001(2) 0.007(2)
C40" 0.102(3) 0.062(3) 0.051(2) 0.021(2) 0.000(2) 0.002(2)
C41" 0.132(4) 0.077(3) 0.050(2) 0.026(2) -0.001(2) 0.003(3)
C42" 0.119(4) 0.081(3) 0.065(3) 0.023(2) -0.022(2) -0.014(3)
C43" 0.102(3) 0.106(3) 0.078(3) 0.035(3) -0.007(3) -0.015(3)
C44" 0.093(3) 0.091(3) 0.057(2) 0.021(2) -0.001(2) -0.009(2)
C45" 0.065(2) 0.054(3) 0.050(2) 0.019(2) 0.001(2) 0.002(2)
C46" 0.094(3) 0.060(3) 0.062(2) 0.023(2) -0.002(2) 0.002(2)
C47" 0.107(3) 0.061(3) 0.086(3) 0.025(2) -0.006(2) 0.001(2)
C48" 0.092(3) 0.070(4) 0.128(4) 0.052(3) -0.006(3) -0.012(3)
C49" 0.089(3) 0.085(4) 0.107(3) 0.050(3) 0.022(2) -0.001(3)
C50" 0.077(2) 0.062(3) 0.081(3) 0.030(2) 0.014(2) 0.004(2)
C1B 0.057(2) 0.046(3) 0.046(2) 0.019(2) 0.005(2) 0.004(2)
C2B 0.055(2) 0.045(3) 0.050(2) 0.024(2) 0.003(2) 0.001(2)
C3B 0.051(2) 0.054(3) 0.042(2) 0.024(2) 0.0042(15) 0.003(2)
C4B 0.074(2) 0.055(3) 0.046(2) 0.027(2) 0.014(2) 0.007(2)
C5B 0.083(2) 0.057(3) 0.058(2) 0.034(2) 0.011(2) 0.005(2)
C6B 0.077(2) 0.044(2) 0.057(2) 0.019(2) 0.012(2) 0.011(2)
C1# 0.061(2) 0.048(2) 0.046(2) 0.021(2) 0.014(2) 0.013(2)
C2# 0.063(2) 0.060(2) 0.045(2) 0.022(2) 0.011(2) 0.007(2)
C3# 0.062(2) 0.064(2) 0.040(2) 0.019(2) 0.004(2) 0.006(2)
C4# 0.061(2) 0.070(3) 0.043(2) 0.027(2) 0.007(2) 0.007(2)
C4A# 0.056(2) 0.059(2) 0.053(2) 0.028(2) 0.016(2) 0.011(2)
C5# 0.063(2) 0.063(2) 0.055(2) 0.030(2) 0.019(2) 0.009(2)
C6# 0.066(2) 0.059(2) 0.055(2) 0.028(2) 0.015(2) 0.001(2)
C7# 0.059(2) 0.064(2) 0.047(2) 0.022(2) 0.010(2) 0.001(2)
C8# 0.061(2) 0.064(2) 0.041(2) 0.025(2) 0.010(2) 0.005(2)
C8A# 0.060(2) 0.060(2) 0.047(2) 0.025(2) 0.016(2) 0.008(2)
C9# 0.083(3) 0.054(3) 0.039(2) 0.015(2) 0.014(2) 0.003(2)
C10# 0.083(3) 0.075(3) 0.055(2) 0.021(2) 0.008(2) -0.011(2)
C11# 0.105(3) 0.095(4) 0.068(3) 0.022(3) 0.009(2) -0.022(3)
C12# 0.151(5) 0.085(4) 0.064(3) 0.009(3) 0.027(3) -0.039(4)
C13# 0.163(5) 0.062(3) 0.079(3) 0.021(2) 0.041(3) 0.006(3)
C14# 0.112(3) 0.060(3) 0.066(2) 0.021(2) 0.022(2) 0.009(3)
C15# 0.071(2) 0.075(3) 0.055(2) 0.029(2) 0.013(2) 0.002(2)
C16# 0.080(3) 0.110(3) 0.069(3) 0.046(3) 0.003(2) -0.005(2)
C17# 0.102(3) 0.145(5) 0.081(4) 0.063(3) -0.016(3) -0.028(4)
C18# 0.150(5) 0.135(5) 0.061(3) 0.031(3) -0.008(3) -0.051(4)
C19# 0.154(4) 0.106(4) 0.064(3) 0.007(3) 0.015(3) -0.010(4)
C20# 0.100(3) 0.096(4) 0.063(3) 0.018(3) 0.008(2) 0.008(3)
C21# 0.069(2) 0.073(3) 0.050(2) 0.026(2) 0.009(2) -0.002(2)
C22# 0.089(3) 0.118(4) 0.091(3) 0.072(3) 0.001(2) 0.005(3)
C23# 0.151(5) 0.148(5) 0.098(4) 0.086(4) -0.012(3) -0.006(4)
C24# 0.234(8) 0.127(5) 0.074(3) 0.056(3) 0.035(4) -0.006(5)
C25# 0.191(6) 0.130(5) 0.105(4) 0.046(4) 0.083(4) 0.016(4)
C26# 0.111(3) 0.117(4) 0.076(3) 0.050(2) 0.036(2) 0.014(3)
C27# 0.072(2) 0.066(3) 0.053(2) 0.031(2) 0.014(2) 0.011(2)
C28# 0.099(3) 0.095(3) 0.081(3) 0.051(3) 0.034(2) 0.031(3)
C29# 0.142(4) 0.105(4) 0.101(3) 0.069(3) 0.047(3) 0.049(3)
C30# 0.147(4) 0.107(4) 0.116(4) 0.081(3) 0.033(3) 0.023(3)
C31# 0.117(3) 0.133(4) 0.106(3) 0.079(3) 0.040(3) 0.008(3)
C32# 0.081(2) 0.115(3) 0.081(2) 0.064(2) 0.018(2) 0.005(2)
C33# 0.084(3) 0.068(3) 0.056(2) 0.031(2) 0.018(2) 0.004(3)
C34# 0.108(3) 0.077(4) 0.071(2) 0.034(2) 0.008(2) -0.011(3)
C35# 0.171(5) 0.076(4) 0.070(3) 0.029(3) 0.022(3) -0.003(4)
C36# 0.199(7) 0.086(4) 0.085(3) 0.023(3) 0.038(4) -0.042(5)
C37# 0.118(4) 0.150(6) 0.091(3) 0.029(4) 0.019(3) -0.069(5)
C38# 0.083(3) 0.103(4) 0.084(3) 0.034(2) 0.023(2) -0.016(3)
C39# 0.075(2) 0.061(3) 0.048(2) 0.025(2) 0.010(2) -0.005(2)
C40# 0.096(3) 0.076(3) 0.057(3) 0.021(2) 0.013(2) 0.000(2)
C41# 0.121(4) 0.095(4) 0.059(3) 0.012(2) 0.013(3) -0.007(3)
C42# 0.117(4) 0.111(4) 0.051(3) 0.017(3) -0.009(3) -0.020(3)
C43# 0.095(3) 0.105(4) 0.073(3) 0.037(3) -0.008(3) -0.007(3)
C44# 0.084(3) 0.079(3) 0.050(2) 0.022(2) 0.004(2) 0.000(2)
C45# 0.060(2) 0.063(3) 0.051(2) 0.026(2) 0.002(2) -0.003(2)
C46# 0.083(2) 0.075(3) 0.055(2) 0.034(2) 0.000(2) 0.000(2)
C47# 0.103(3) 0.098(4) 0.072(3) 0.048(3) -0.002(2) -0.008(3)
C48# 0.106(3) 0.101(4) 0.105(4) 0.075(3) -0.012(3) -0.002(3)
C49# 0.089(3) 0.080(3) 0.106(4) 0.050(3) 0.009(2) 0.015(2)
C50# 0.074(2) 0.074(3) 0.071(2) 0.036(3) 0.010(2) 0.008(2)
C1% 0.056(2) 0.050(3) 0.043(2) 0.023(2) 0.009(2) 0.004(2)
C2% 0.054(2) 0.065(3) 0.043(2) 0.029(2) 0.003(2) -0.002(2)
C3% 0.062(2) 0.047(3) 0.040(2) 0.016(2) 0.007(2) 0.000(2)
C4% 0.062(2) 0.055(3) 0.045(2) 0.023(2) 0.003(2) -0.002(2)
C4A% 0.059(2) 0.048(3) 0.042(2) 0.020(2) 0.0009(15) 0.002(2)
C5% 0.060(2) 0.053(2) 0.049(2) 0.025(2) 0.008(2) 0.007(2)
C6% 0.058(2) 0.061(2) 0.038(2) 0.020(2) -0.0006(15) 0.004(2)
C7% 0.064(2) 0.050(2) 0.040(2) 0.017(2) 0.005(2) 0.005(2)
C8% 0.058(2) 0.046(2) 0.039(2) 0.012(2) 0.005(2) 0.002(2)
C8A% 0.056(2) 0.048(3) 0.044(2) 0.022(2) 0.009(2) 0.004(2)
C9% 0.067(2) 0.060(2) 0.039(2) 0.019(2) 0.004(2) 0.005(2)
C10% 0.076(3) 0.096(3) 0.058(2) 0.032(2) 0.003(2) 0.010(2)
C11% 0.081(3) 0.128(4) 0.083(3) 0.029(3) -0.008(2) 0.025(3)
C12% 0.149(5) 0.114(4) 0.069(3) 0.039(3) -0.010(3) 0.047(4)
C13% 0.142(4) 0.104(4) 0.076(3) 0.055(3) 0.006(3) 0.018(3)
C14% 0.097(3) 0.088(3) 0.065(2) 0.047(2) 0.004(2) 0.008(2)
C15% 0.075(2) 0.060(2) 0.040(2) 0.021(2) 0.004(2) 0.005(2)
C16% 0.078(3) 0.087(3) 0.050(2) 0.011(2) -0.002(2) -0.008(2)
C17% 0.103(3) 0.102(4) 0.078(3) 0.017(3) -0.008(3) -0.015(3)
C18% 0.139(4) 0.097(4) 0.055(3) 0.007(2) -0.004(3) 0.010(4)
C19% 0.120(4) 0.103(3) 0.053(3) 0.025(2) 0.019(2) 0.030(3)
C20% 0.089(2) 0.082(3) 0.047(2) 0.026(2) 0.008(2) 0.009(2)
C21% 0.085(3) 0.051(3) 0.040(2) 0.020(2) 0.008(2) 0.006(2)
C22% 0.102(3) 0.055(3) 0.048(2) 0.015(2) 0.004(2) -0.007(3)
C23% 0.156(5) 0.048(4) 0.054(2) 0.009(2) 0.008(3) 0.000(3)
C24% 0.155(5) 0.079(4) 0.075(3) 0.032(3) 0.036(3) 0.036(4)
C25% 0.112(3) 0.085(4) 0.086(3) 0.040(3) 0.038(3) 0.037(4)
C26% 0.086(3) 0.059(3) 0.063(2) 0.024(2) 0.019(2) 0.013(2)
C27% 0.072(2) 0.055(3) 0.040(2) 0.023(2) 0.005(2) 0.003(2)
C28% 0.081(3) 0.073(3) 0.062(2) 0.031(2) 0.007(2) -0.009(2)
C29% 0.106(3) 0.101(4) 0.078(3) 0.039(3) 0.004(2) -0.034(3)
C30% 0.160(5) 0.072(4) 0.080(3) 0.034(3) 0.008(3) -0.034(4)
C31% 0.140(4) 0.066(3) 0.078(3) 0.036(2) 0.008(3) 0.002(3)
C32% 0.096(3) 0.059(3) 0.068(2) 0.028(2) 0.008(2) 0.000(3)
C33% 0.069(2) 0.060(2) 0.043(2) 0.024(2) -0.001(2) 0.001(2)
C34% 0.084(3) 0.127(4) 0.071(2) 0.060(2) 0.007(2) 0.000(2)
C35% 0.115(4) 0.152(4) 0.085(3) 0.076(3) 0.008(3) -0.009(3)
C36% 0.154(4) 0.105(3) 0.066(3) 0.055(2) 0.009(3) -0.001(3)
C37% 0.126(4) 0.108(4) 0.073(3) 0.054(3) 0.002(3) 0.034(3)
C38% 0.088(3) 0.090(3) 0.067(2) 0.038(2) 0.014(2) 0.021(2)
C39% 0.064(2) 0.050(2) 0.042(2) 0.019(2) -0.002(2) 0.004(2)
C40% 0.081(2) 0.066(2) 0.046(2) 0.019(2) 0.001(2) 0.002(2)
C41% 0.111(3) 0.076(3) 0.043(2) 0.018(2) 0.000(2) 0.004(3)
C42% 0.104(3) 0.078(3) 0.061(3) 0.024(2) -0.023(2) -0.014(3)
C43% 0.077(2) 0.090(3) 0.075(3) 0.026(2) -0.009(2) -0.006(2)
C44% 0.078(3) 0.074(3) 0.058(2) 0.021(2) 0.003(2) 0.002(2)
C45% 0.058(2) 0.048(3) 0.049(2) 0.018(2) -0.004(2) 0.002(2)
C46% 0.084(2) 0.055(3) 0.056(2) 0.021(2) 0.000(2) -0.003(2)
C47% 0.100(3) 0.057(3) 0.077(3) 0.019(2) -0.002(2) -0.006(2)
C48% 0.095(3) 0.068(3) 0.109(3) 0.041(3) 0.003(3) -0.017(2)
C49% 0.087(3) 0.087(4) 0.096(3) 0.046(3) 0.021(2) -0.009(3)
C50% 0.071(2) 0.065(3) 0.064(2) 0.026(2) 0.014(2) 0.000(2)

loop_
_atom_site_label
_atom_site_type_symbol
_atom_site_fract_x
_atom_site_fract_y
_atom_site_fract_z
_atom_site_U_iso_or_equiv
_atom_site_thermal_displace_type
_atom_site_occupancy
_atom_site_calc_flag
_atom_site_refinement_flags
C1A C 0.8688(3) 0.1303(2) 0.22491(13) 0.0580(9) Uani 1 d .
C2A C 0.8239(3) 0.1789(2) 0.25780(13) 0.0577(9) Uani 1 d .
H2A H 0.8200(3) 0.2102(2) 0.24885(13) 0.069 Uiso 1 calc R
C3A C 0.7839(2) 0.1840(2) 0.30381(12) 0.0541(9) Uani 1 d .
C4A C 0.7920(3) 0.1369(2) 0.31630(14) 0.0635(10) Uani 1 d .
H4A H 0.7684(3) 0.1386(2) 0.34688(14) 0.076 Uiso 1 calc R
C5A C 0.8348(3) 0.0875(2) 0.28390(15) 0.0670(10) Uani 1 d .
H5A H 0.8384(3) 0.0561(2) 0.29263(15) 0.080 Uiso 1 calc R
C6A C 0.8721(3) 0.08411(15) 0.23881(13) 0.0637(9) Uani 1 d .
H6A H 0.8999(3) 0.05025(15) 0.21739(13) 0.076 Uiso 1 calc R
C1' C 0.9071(3) 0.13471(14) 0.17768(13) 0.0598(9) Uani 1 d .
C2' C 0.8569(3) 0.10298(14) 0.12419(13) 0.0621(9) Uani 1 d .
C3' C 0.8750(3) 0.1224(2) 0.08417(12) 0.0641(9) Uani 1 d .
C4' C 0.9313(3) 0.1758(2) 0.09944(13) 0.0653(9) Uani 1 d .
C4A' C 0.9762(3) 0.21070(15) 0.15565(14) 0.0658(10) Uani 1 d .
C5' C 1.0152(3) 0.2713(2) 0.17821(15) 0.0771(11) Uani 1 d .
C6' C 1.0734(3) 0.3000(2) 0.23141(15) 0.0773(11) Uani 1 d .
C7' C 1.1041(3) 0.2671(2) 0.26184(13) 0.0715(10) Uani 1 d .
C8' C 1.0584(3) 0.2107(2) 0.24271(13) 0.0657(9) Uani 1 d .
C8A' C 0.9814(3) 0.18527(14) 0.19197(12) 0.0619(9) Uani 1 d .
C9' C 0.7844(3) 0.0487(2) 0.10691(12) 0.0681(10) Uani 1 d .
C10' C 0.6723(4) 0.0460(2) 0.09013(14) 0.0907(12) Uani 1 d .
H10' H 0.6414(4) 0.0787(2) 0.08906(14) 0.109 Uiso 1 calc R
C11' C 0.6054(4) -0.0039(3) 0.0750(2) 0.119(2) Uani 1 d .
H11' H 0.5304(4) -0.0049(3) 0.0629(2) 0.143 Uiso 1 calc R
C12' C 0.6479(7) -0.0515(3) 0.0775(2) 0.132(2) Uani 1 d .
H12' H 0.6019(7) -0.0843(3) 0.0693(2) 0.158 Uiso 1 calc R
C13' C 0.7581(7) -0.0510(2) 0.0920(2) 0.122(2) Uani 1 d .
H13' H 0.7880(7) -0.0842(2) 0.0920(2) 0.146 Uiso 1 calc R
C14' C 0.8267(4) -0.0005(2) 0.1069(2) 0.0960(13) Uani 1 d .
H14' H 0.9021(4) -0.0004(2) 0.1170(2) 0.115 Uiso 1 calc R
C15' C 0.8352(3) 0.0843(2) 0.02528(14) 0.0727(11) Uani 1 d .
C16' C 0.7304(4) 0.0859(2) -0.0013(2) 0.0973(13) Uani 1 d .
H16' H 0.6816(4) 0.1089(2) 0.0184(2) 0.117 Uiso 1 calc R
C17' C 0.6976(4) 0.0533(3) -0.0569(2) 0.115(2) Uani 1 d .
H17' H 0.6277(4) 0.0551(3) -0.0745(2) 0.138 Uiso 1 calc R
C18' C 0.7686(7) 0.0189(2) -0.0857(2) 0.125(2) Uani 1 d .
H18' H 0.7464(7) -0.0035(2) -0.1228(2) 0.150 Uiso 1 calc R
C19' C 0.8703(5) 0.0170(2) -0.0608(2) 0.119(2) Uani 1 d .
H19' H 0.9184(5) -0.0065(2) -0.0807(2) 0.142 Uiso 1 calc R
C20' C 0.9035(4) 0.0501(2) -0.0054(2) 0.0941(13) Uani 1 d .
H20' H 0.9745(4) 0.0489(2) 0.0112(2) 0.113 Uiso 1 calc R
C21' C 0.9615(3) 0.19126(15) 0.05664(13) 0.0701(10) Uani 1 d .
C22' C 0.8852(3) 0.1998(2) 0.0185(2) 0.0898(12) Uani 1 d .
H22' H 0.8114(3) 0.1993(2) 0.0207(2) 0.108 Uiso 1 calc R
C23' C 0.9177(5) 0.2091(2) -0.0232(2) 0.1127(15) Uani 1 d .
H23' H 0.8657(5) 0.2142(2) -0.0490(2) 0.135 Uiso 1 calc R
C24' C 1.0254(5) 0.2108(2) -0.0258(2) 0.131(2) Uani 1 d .
H24' H 1.0475(5) 0.2169(2) -0.0535(2) 0.157 Uiso 1 calc R
C25' C 1.1025(4) 0.2033(2) 0.0126(2) 0.122(2) Uani 1 d .
H25' H 1.1765(4) 0.2050(2) 0.0110(2) 0.146 Uiso 1 calc R
C26' C 1.0699(3) 0.1935(2) 0.0531(2) 0.0937(12) Uani 1 d .
H26' H 1.1224(3) 0.1882(2) 0.0787(2) 0.112 Uiso 1 calc R
C27' C 0.9759(4) 0.3050(2) 0.1471(2) 0.0923(12) Uani 1 d .
C28' C 0.8638(5) 0.3055(2) 0.1325(2) 0.1118(15) Uani 1 d .
H28' H 0.8173(5) 0.2855(2) 0.1432(2) 0.134 Uiso 1 calc R
C29' C 0.8175(6) 0.3348(3) 0.1024(2) 0.156(2) Uani 1 d .
H29' H 0.7420(6) 0.3346(3) 0.0923(2) 0.187 Uiso 1 calc R
C30' C 0.8933(9) 0.3644(3) 0.0887(3) 0.174(3) Uani 1 d .
H30' H 0.8661(9) 0.3841(3) 0.0683(3) 0.208 Uiso 1 calc R
C31' C 1.0005(9) 0.3662(3) 0.1026(3) 0.172(3) Uani 1 d .
H31' H 1.0467(9) 0.3872(3) 0.0927(3) 0.206 Uiso 1 calc R
C32' C 1.0444(5) 0.3360(2) 0.1326(2) 0.135(2) Uani 1 d .
H32' H 1.1201(5) 0.3370(2) 0.1428(2) 0.162 Uiso 1 calc R
C33' C 1.1056(4) 0.3636(2) 0.25551(15) 0.0862(12) Uani 1 d .
C34' C 1.0260(5) 0.4021(3) 0.2637(2) 0.0996(14) Uani 1 d .
H34' H 0.9527(5) 0.3880(3) 0.2557(2) 0.120 Uiso 1 calc R
C35' C 1.0536(5) 0.4624(2) 0.2840(2) 0.1134(15) Uani 1 d .
H35' H 0.9993(5) 0.4879(2) 0.2890(2) 0.136 Uiso 1 calc R
C36' C 1.1603(7) 0.4823(3) 0.2961(2) 0.123(2) Uani 1 d .
H36' H 1.1783(7) 0.5219(3) 0.3081(2) 0.148 Uiso 1 calc R
C37' C 1.2422(6) 0.4470(3) 0.2913(2) 0.132(2) Uani 1 d .
H37' H 1.3151(6) 0.4623(3) 0.3016(2) 0.158 Uiso 1 calc R
C38' C 1.2152(4) 0.3865(2) 0.2703(2) 0.116(2) Uani 1 d .
H38' H 1.2708(4) 0.3617(2) 0.2663(2) 0.139 Uiso 1 calc R
C39' C 1.1805(3) 0.2949(2) 0.31579(15) 0.0780(11) Uani 1 d .
C40' C 1.1484(4) 0.3391(2) 0.3592(2) 0.0910(12) Uani 1 d .
H40' H 1.0804(4) 0.3530(2) 0.3541(2) 0.109 Uiso 1 calc R
C41' C 1.2147(5) 0.3628(2) 0.4093(2) 0.116(2) Uani 1 d .
H41' H 1.1929(5) 0.3934(2) 0.4377(2) 0.140 Uiso 1 calc R
C42' C 1.3133(6) 0.3416(3) 0.4179(2) 0.126(2) Uani 1 d .
H42' H 1.3563(6) 0.3566(3) 0.4526(2) 0.151 Uiso 1 calc R
C43' C 1.3499(4) 0.2981(2) 0.3757(2) 0.124(2) Uani 1 d .
H43' H 1.4180(4) 0.2848(2) 0.3815(2) 0.149 Uiso 1 calc R
C44' C 1.2828(4) 0.2747(2) 0.3243(2) 0.0969(13) Uani 1 d .
H44' H 1.3063(4) 0.2455(2) 0.2955(2) 0.116 Uiso 1 calc R
C45' C 1.0977(3) 0.1723(2) 0.26953(15) 0.0655(10) Uani 1 d .
C46' C 1.0916(3) 0.1837(2) 0.3222(2) 0.0846(11) Uani 1 d .
H46' H 1.0599(3) 0.2164(2) 0.3429(2) 0.101 Uiso 1 calc R
C47' C 1.1326(4) 0.1465(3) 0.3443(2) 0.103(2) Uani 1 d .
H47' H 1.1272(4) 0.1546(3) 0.3797(2) 0.124 Uiso 1 calc R
C48' C 1.1810(4) 0.0980(3) 0.3152(2) 0.1062(14) Uani 1 d .
H48' H 1.2095(4) 0.0739(3) 0.3307(2) 0.127 Uiso 1 calc R
C49' C 1.1862(3) 0.0859(2) 0.2620(2) 0.0972(13) Uani 1 d .
H49' H 1.2175(3) 0.0530(2) 0.2412(2) 0.117 Uiso 1 calc R
C50' C 1.1445(3) 0.1231(2) 0.2402(2) 0.0793(12) Uani 1 d .
H50' H 1.1482(3) 0.1145(2) 0.2045(2) 0.095 Uiso 1 calc R
C1" C 0.7391(3) 0.2401(2) 0.33375(13) 0.0533(9) Uani 1 d .
C2" C 0.7870(2) 0.2801(2) 0.38547(12) 0.0554(9) Uani 1 d .
C3" C 0.7608(3) 0.3387(2) 0.40515(12) 0.0564(9) Uani 1 d .
C4" C 0.6950(3) 0.3585(2) 0.37151(12) 0.0568(9) Uani 1 d .
C4A" C 0.6491(2) 0.31835(15) 0.31668(12) 0.0541(9) Uani 1 d .
C5" C 0.5974(3) 0.33547(14) 0.27584(13) 0.0640(9) Uani 1 d .
C6" C 0.5400(3) 0.29362(15) 0.22645(12) 0.0659(9) Uani 1 d .
C7" C 0.5250(3) 0.23530(14) 0.21799(12) 0.0607(9) Uani 1 d .
C8" C 0.5826(3) 0.21726(13) 0.25503(12) 0.0568(9) Uani 1 d .
C8A" C 0.6565(2) 0.25887(15) 0.30197(11) 0.0534(9) Uani 1 d .
C9" C 0.8627(3) 0.26216(14) 0.42277(12) 0.0638(9) Uani 1 d .
C10" C 0.9741(3) 0.2715(2) 0.43170(15) 0.0913(12) Uani 1 d .
H10" H 1.0065(3) 0.2888(2) 0.41354(15) 0.110 Uiso 1 calc R
C11" C 1.0397(4) 0.2547(2) 0.4686(2) 0.123(2) Uani 1 d .
H11" H 1.1158(4) 0.2605(2) 0.4748(2) 0.148 Uiso 1 calc R
C12" C 0.9906(6) 0.2297(2) 0.4953(2) 0.124(2) Uani 1 d .
H12" H 1.0341(6) 0.2177(2) 0.5189(2) 0.149 Uiso 1 calc R
C13" C 0.8817(5) 0.2222(2) 0.4881(2) 0.111(2) Uani 1 d .
H13" H 0.8496(5) 0.2064(2) 0.5075(2) 0.133 Uiso 1 calc R
C14" C 0.8178(3) 0.2379(2) 0.45197(15) 0.0872(12) Uani 1 d .
H14" H 0.7419(3) 0.2322(2) 0.44676(15) 0.105 Uiso 1 calc R
C15" C 0.8069(3) 0.38130(14) 0.46218(12) 0.0647(10) Uani 1 d .
C16" C 0.9111(3) 0.4093(2) 0.47569(14) 0.0855(12) Uani 1 d .
H16" H 0.9553(3) 0.3987(2) 0.44988(14) 0.103 Uiso 1 calc R
C17" C 0.9507(4) 0.4529(2) 0.5273(2) 0.109(2) Uani 1 d .
H17" H 1.0207(4) 0.4716(2) 0.5361(2) 0.131 Uiso 1 calc R
C18" C 0.8864(6) 0.4678(2) 0.5648(2) 0.114(2) Uani 1 d .
H18" H 0.9124(6) 0.4974(2) 0.5992(2) 0.137 Uiso 1 calc R
C19" C 0.7853(5) 0.4407(2) 0.5531(2) 0.1050(14) Uani 1 d .
H19" H 0.7425(5) 0.4511(2) 0.5796(2) 0.126 Uiso 1 calc R
C20" C 0.7450(3) 0.3972(2) 0.50174(14) 0.0821(11) Uani 1 d .
H20" H 0.6752(3) 0.3786(2) 0.49391(14) 0.098 Uiso 1 calc R
C21" C 0.6569(4) 0.4177(2) 0.39574(13) 0.0711(11) Uani 1 d .
C22" C 0.7231(4) 0.4677(2) 0.4165(2) 0.0983(15) Uani 1 d .
H22" H 0.7964(4) 0.4663(2) 0.4134(2) 0.118 Uiso 1 calc R
C23" C 0.6826(7) 0.5221(3) 0.4429(2) 0.132(2) Uani 1 d .
H23" H 0.7276(7) 0.5565(3) 0.4561(2) 0.158 Uiso 1 calc R
C24" C 0.5775(10) 0.5225(3) 0.4482(2) 0.151(3) Uani 1 d .
H24" H 0.5516(10) 0.5580(3) 0.4669(2) 0.181 Uiso 1 calc R
C25" C 0.5058(6) 0.4732(4) 0.4274(3) 0.138(2) Uani 1 d .
H25" H 0.4329(6) 0.4753(4) 0.4311(3) 0.166 Uiso 1 calc R
C26" C 0.5462(4) 0.4206(3) 0.4009(2) 0.1000(14) Uani 1 d .
H26" H 0.4995(4) 0.3866(3) 0.3861(2) 0.120 Uiso 1 calc R
C27" C 0.6177(4) 0.3965(2) 0.28380(12) 0.0757(11) Uani 1 d .
C28" C 0.7238(4) 0.4190(2) 0.2906(2) 0.1007(14) Uani 1 d .
H28" H 0.7812(4) 0.3957(2) 0.2893(2) 0.121 Uiso 1 calc R
C29" C 0.7454(6) 0.4763(3) 0.2995(2) 0.132(2) Uani 1 d .
H29" H 0.8166(6) 0.4916(3) 0.3041(2) 0.158 Uiso 1 calc R
C30" C 0.6596(8) 0.5096(3) 0.3011(2) 0.136(2) Uani 1 d .
H30" H 0.6739(8) 0.5479(3) 0.3071(2) 0.163 Uiso 1 calc R
C31" C 0.5538(6) 0.4890(2) 0.2943(2) 0.129(2) Uani 1 d .
H31" H 0.4964(6) 0.5124(2) 0.2959(2) 0.155 Uiso 1 calc R
C32" C 0.5356(5) 0.4314(2) 0.2850(2) 0.1043(14) Uani 1 d .
H32" H 0.4639(5) 0.4160(2) 0.2793(2) 0.125 Uiso 1 calc R
C33" C 0.4927(4) 0.3104(2) 0.18112(14) 0.0815(11) Uani 1 d .
C34" C 0.5628(4) 0.3301(2) 0.1575(2) 0.1034(14) Uani 1 d .
H34" H 0.6381(4) 0.3340(2) 0.1703(2) 0.124 Uiso 1 calc R
C35" C 0.5216(6) 0.3445(2) 0.1140(2) 0.125(2) Uani 1 d .
H35" H 0.5686(6) 0.3581(2) 0.0982(2) 0.150 Uiso 1 calc R
C36" C 0.4132(6) 0.3379(2) 0.0965(2) 0.135(2) Uani 1 d .
H36" H 0.3862(6) 0.3472(2) 0.0679(2) 0.162 Uiso 1 calc R
C37" C 0.3398(5) 0.3185(2) 0.1174(2) 0.127(2) Uani 1 d .
H37" H 0.2649(5) 0.3143(2) 0.1035(2) 0.152 Uiso 1 calc R
C38" C 0.3818(4) 0.3045(2) 0.1618(2) 0.1051(13) Uani 1 d .
H38" H 0.3337(4) 0.2914(2) 0.1774(2) 0.126 Uiso 1 calc R
C39" C 0.4528(3) 0.19150(14) 0.16705(13) 0.0661(9) Uani 1 d .
C40" C 0.4883(3) 0.17165(15) 0.11841(14) 0.0750(10) Uani 1 d .
H40" H 0.5562(3) 0.18608(15) 0.11711(14) 0.090 Uiso 1 calc R
C41" C 0.4230(4) 0.1303(2) 0.07158(14) 0.0896(12) Uani 1 d .
H41" H 0.4481(4) 0.1166(2) 0.03915(14) 0.108 Uiso 1 calc R
C42" C 0.3232(4) 0.1097(2) 0.0725(2) 0.0967(13) Uani 1 d .
H42" H 0.2799(4) 0.0821(2) 0.0407(2) 0.116 Uiso 1 calc R
C43" C 0.2855(4) 0.1294(2) 0.1203(2) 0.1004(13) Uani 1 d .
H43" H 0.2166(4) 0.1155(2) 0.1210(2) 0.121 Uiso 1 calc R
C44" C 0.3506(3) 0.1700(2) 0.16723(14) 0.0864(11) Uani 1 d .
H44" H 0.3253(3) 0.1831(2) 0.19958(14) 0.104 Uiso 1 calc R
C45" C 0.5564(2) 0.1592(2) 0.25252(13) 0.0590(9) Uani 1 d .
C46" C 0.5667(3) 0.1074(2) 0.20992(15) 0.0755(11) Uani 1 d .
H46" H 0.5933(3) 0.1080(2) 0.18084(15) 0.091 Uiso 1 calc R
C47" C 0.5387(3) 0.0544(2) 0.2092(2) 0.0902(12) Uani 1 d .
H47" H 0.5467(3) 0.0200(2) 0.1802(2) 0.108 Uiso 1 calc R
C48" C 0.4989(3) 0.0534(2) 0.2521(2) 0.0972(14) Uani 1 d .
H48" H 0.4794(3) 0.0179(2) 0.2517(2) 0.117 Uiso 1 calc R
C49" C 0.4875(3) 0.1036(2) 0.2951(2) 0.0904(12) Uani 1 d .
H49" H 0.4610(3) 0.1025(2) 0.3240(2) 0.108 Uiso 1 calc R
C50" C 0.5161(3) 0.1565(2) 0.29518(15) 0.0738(10) Uani 1 d .
H50" H 0.5080(3) 0.1908(2) 0.32437(15) 0.089 Uiso 1 calc R
C1B C 0.3716(2) 0.1254(2) 0.72258(12) 0.0503(9) Uani 1 d .
C2B C 0.3341(2) 0.1758(2) 0.75741(12) 0.0498(9) Uani 1 d .
H2B H 0.3349(2) 0.2078(2) 0.74955(12) 0.060 Uiso 1 calc R
C3B C 0.2952(2) 0.1815(2) 0.80375(11) 0.0482(9) Uani 1 d .
C4B C 0.2957(3) 0.1335(2) 0.81474(13) 0.0563(9) Uani 1 d .
H4B H 0.2720(3) 0.1355(2) 0.84540(13) 0.068 Uiso 1 calc R
C5B C 0.3311(3) 0.0829(2) 0.78073(14) 0.0635(10) Uani 1 d .
H5B H 0.3298(3) 0.0508(2) 0.78853(14) 0.076 Uiso 1 calc R
C6B C 0.3687(3) 0.07825(14) 0.73488(12) 0.0604(9) Uani 1 d .
H6B H 0.3921(3) 0.04340(14) 0.71245(12) 0.073 Uiso 1 calc R
C1# C 0.4089(2) 0.12844(13) 0.67444(11) 0.0511(8) Uani 1 d .
C2# C 0.3551(2) 0.09706(14) 0.62163(12) 0.0560(9) Uani 1 d .
C3# C 0.3715(2) 0.11587(14) 0.58144(11) 0.0572(9) Uani 1 d .
C4# C 0.4323(2) 0.16746(15) 0.59481(11) 0.0570(9) Uani 1 d .
C4A# C 0.4890(2) 0.20113(14) 0.64980(12) 0.0540(8) Uani 1 d .
C5# C 0.5474(2) 0.25792(14) 0.67033(12) 0.0576(9) Uani 1 d .
C6# C 0.6041(2) 0.28501(14) 0.72375(12) 0.0586(9) Uani 1 d .
C7# C 0.6189(2) 0.25413(15) 0.75669(12) 0.0571(9) Uani 1 d .
C8# C 0.5663(2) 0.19952(14) 0.73774(11) 0.0549(9) Uani 1 d .
C8A# C 0.4886(2) 0.17607(14) 0.68717(11) 0.0543(8) Uani 1 d .
C9# C 0.2786(3) 0.0440(2) 0.60496(11) 0.0604(9) Uani 1 d .
C10# C 0.1681(3) 0.0428(2) 0.58550(12) 0.0741(10) Uani 1 d .
H10# H 0.1411(3) 0.0755(2) 0.58278(12) 0.089 Uiso 1 calc R
C11# C 0.0971(4) -0.0058(2) 0.57001(15) 0.0953(14) Uani 1 d .
H11# H 0.0230(4) -0.0059(2) 0.55658(15) 0.114 Uiso 1 calc R
C12# C 0.1359(5) -0.0535(2) 0.5745(2) 0.108(2) Uani 1 d .
H12# H 0.0874(5) -0.0857(2) 0.5656(2) 0.129 Uiso 1 calc R
C13# C 0.2455(5) -0.0548(2) 0.5919(2) 0.1018(14) Uani 1 d .
H13# H 0.2720(5) -0.0880(2) 0.5938(2) 0.122 Uiso 1 calc R
C14# C 0.3168(4) -0.0056(2) 0.60674(14) 0.0811(11) Uani 1 d .
H14# H 0.3915(4) -0.0064(2) 0.61806(14) 0.097 Uiso 1 calc R
C15# C 0.3209(3) 0.0785(2) 0.52330(14) 0.0668(10) Uani 1 d .
C16# C 0.2321(3) 0.0924(2) 0.4952(2) 0.0855(12) Uani 1 d .
H16# H 0.1984(3) 0.1257(2) 0.5130(2) 0.103 Uiso 1 calc R
C17# C 0.1918(4) 0.0569(3) 0.4399(2) 0.109(2) Uani 1 d .
H17# H 0.1323(4) 0.0670(3) 0.4212(2) 0.131 Uiso 1 calc R
C18# C 0.2395(6) 0.0080(3) 0.4140(2) 0.124(2) Uani 1 d .
H18# H 0.2126(6) -0.0152(3) 0.3774(2) 0.148 Uiso 1 calc R
C19# C 0.3258(5) -0.0075(2) 0.4406(2) 0.120(2) Uani 1 d .
H19# H 0.3586(5) -0.0409(2) 0.4225(2) 0.143 Uiso 1 calc R
C20# C 0.3649(4) 0.0277(2) 0.4958(2) 0.0928(13) Uani 1 d .
H20# H 0.4225(4) 0.0164(2) 0.5144(2) 0.111 Uiso 1 calc R
C21# C 0.4454(3) 0.1816(2) 0.54850(12) 0.0646(10) Uani 1 d .
C22# C 0.3738(3) 0.2124(2) 0.5296(2) 0.0922(12) Uani 1 d .
H22# H 0.3173(3) 0.2281(2) 0.5476(2) 0.111 Uiso 1 calc R
C23# C 0.3840(5) 0.2205(3) 0.4840(2) 0.126(2) Uani 1 d .
H23# H 0.3359(5) 0.2423(3) 0.4722(2) 0.151 Uiso 1 calc R
C24# C 0.4632(7) 0.1969(3) 0.4576(2) 0.140(2) Uani 1 d .
H24# H 0.4700(7) 0.2027(3) 0.4273(2) 0.169 Uiso 1 calc R
C25# C 0.5348(5) 0.1644(3) 0.4734(2) 0.136(2) Uani 1 d .
H25# H 0.5883(5) 0.1473(3) 0.4537(2) 0.164 Uiso 1 calc R
C26# C 0.5257(4) 0.1574(2) 0.5203(2) 0.0963(13) Uani 1 d .
H26# H 0.5748(4) 0.1361(2) 0.5322(2) 0.116 Uiso 1 calc R
C27# C 0.5484(3) 0.2914(2) 0.63725(12) 0.0614(9) Uani 1 d .
C28# C 0.4685(3) 0.3266(2) 0.63371(15) 0.0846(12) Uani 1 d .
H28# H 0.4094(3) 0.3279(2) 0.65050(15) 0.102 Uiso 1 calc R
C29# C 0.4725(4) 0.3605(2) 0.6059(2) 0.1038(14) Uani 1 d .
H29# H 0.4176(4) 0.3846(2) 0.6047(2) 0.125 Uiso 1 calc R
C30# C 0.5567(5) 0.3580(2) 0.5808(2) 0.1107(15) Uani 1 d .
H30# H 0.5596(5) 0.3804(2) 0.5617(2) 0.133 Uiso 1 calc R
C31# C 0.6376(4) 0.3231(2) 0.5828(2) 0.1062(14) Uani 1 d .
H31# H 0.6948(4) 0.3213(2) 0.5648(2) 0.127 Uiso 1 calc R
C32# C 0.6350(3) 0.2902(2) 0.61177(14) 0.0848(11) Uani 1 d .
H32# H 0.6917(3) 0.2673(2) 0.61402(14) 0.102 Uiso 1 calc R
C33# C 0.6567(3) 0.3456(2) 0.74719(13) 0.0673(10) Uani 1 d .
C34# C 0.5932(4) 0.3919(2) 0.75798(15) 0.0862(12) Uani 1 d .
H34# H 0.5172(4) 0.3849(2) 0.74957(15) 0.103 Uiso 1 calc R
C35# C 0.6412(6) 0.4486(2) 0.7812(2) 0.1067(15) Uani 1 d .
H35# H 0.5966(6) 0.4789(2) 0.7874(2) 0.128 Uiso 1 calc R
C36# C 0.7506(7) 0.4606(3) 0.7947(2) 0.127(2) Uani 1 d .
H36# H 0.7822(7) 0.4987(3) 0.8104(2) 0.153 Uiso 1 calc R
C37# C 0.8144(5) 0.4155(3) 0.7850(2) 0.128(2) Uani 1 d .
H37# H 0.8903(5) 0.4234(3) 0.7949(2) 0.154 Uiso 1 calc R
C38# C 0.7692(3) 0.3579(2) 0.76068(15) 0.0920(12) Uani 1 d .
H38# H 0.8147(3) 0.3279(2) 0.75360(15) 0.110 Uiso 1 calc R
C39# C 0.6904(3) 0.2822(2) 0.81228(13) 0.0610(9) Uani 1 d .
C40# C 0.6579(3) 0.3302(2) 0.85227(15) 0.0789(11) Uani 1 d .
H40# H 0.5922(3) 0.3449(2) 0.84459(15) 0.095 Uiso 1 calc R
C41# C 0.7227(5) 0.3563(2) 0.9034(2) 0.0998(13) Uani 1 d .
H41# H 0.7009(5) 0.3889(2) 0.9300(2) 0.120 Uiso 1 calc R
C42# C 0.8176(5) 0.3350(2) 0.9154(2) 0.103(2) Uani 1 d .
H42# H 0.8595(5) 0.3526(2) 0.9503(2) 0.123 Uiso 1 calc R
C43# C 0.8531(4) 0.2877(2) 0.8767(2) 0.0953(13) Uani 1 d .
H43# H 0.9190(4) 0.2736(2) 0.8850(2) 0.114 Uiso 1 calc R
C44# C 0.7884(3) 0.2612(2) 0.82447(13) 0.0744(10) Uani 1 d .
H44# H 0.8115(3) 0.2293(2) 0.79782(13) 0.089 Uiso 1 calc R
C45# C 0.6001(3) 0.1603(2) 0.76422(14) 0.0586(10) Uani 1 d .
C46# C 0.5924(3) 0.1720(2) 0.81684(14) 0.0703(10) Uani 1 d .
H46# H 0.5600(3) 0.2047(2) 0.83702(14) 0.084 Uiso 1 calc R
C47# C 0.6318(4) 0.1360(3) 0.8395(2) 0.0898(13) Uani 1 d .
H47# H 0.6254(4) 0.1442(3) 0.8749(2) 0.108 Uiso 1 calc R
C48# C 0.6808(4) 0.0878(3) 0.8107(2) 0.0979(14) Uani 1 d .
H48# H 0.7085(4) 0.0639(3) 0.8266(2) 0.118 Uiso 1 calc R
C49# C 0.6891(3) 0.0749(2) 0.7580(2) 0.0895(12) Uani 1 d .
H49# H 0.7218(3) 0.0422(2) 0.7381(2) 0.107 Uiso 1 calc R
C50# C 0.6482(3) 0.1113(2) 0.7351(2) 0.0717(11) Uani 1 d .
H50# H 0.6532(3) 0.1025(2) 0.6995(2) 0.086 Uiso 1 calc R
C1% C 0.2560(2) 0.2388(2) 0.83527(12) 0.0486(9) Uani 1 d .
C2% C 0.3036(2) 0.2770(2) 0.88823(12) 0.0529(9) Uani 1 d .
C3% C 0.2758(2) 0.3355(2) 0.91022(11) 0.0511(9) Uani 1 d .
C4% C 0.2166(3) 0.3577(2) 0.87741(12) 0.0548(9) Uani 1 d .
C4A% C 0.1798(2) 0.32017(14) 0.82055(11) 0.0505(8) Uani 1 d .
C5% C 0.1469(2) 0.34128(13) 0.78011(11) 0.0529(8) Uani 1 d .
C6% C 0.0921(2) 0.30276(14) 0.72885(11) 0.0539(8) Uani 1 d .
C7% C 0.0601(2) 0.24429(13) 0.71861(11) 0.0529(8) Uani 1 d .
C8% C 0.1041(2) 0.22259(13) 0.75486(11) 0.0508(8) Uani 1 d .
C8A% C 0.1792(2) 0.26057(14) 0.80412(11) 0.0487(8) Uani 1 d .
C9% C 0.3840(3) 0.25718(14) 0.92251(11) 0.0570(9) Uani 1 d .
C10% C 0.4952(3) 0.2698(2) 0.92995(13) 0.0782(11) Uani 1 d .
H10% H 0.5218(3) 0.2898(2) 0.91248(13) 0.094 Uiso 1 calc R
C11% C 0.5684(3) 0.2525(2) 0.9639(2) 0.1062(14) Uani 1 d .
H11% H 0.6437(3) 0.2604(2) 0.9684(2) 0.127 Uiso 1 calc R
C12% C 0.5297(6) 0.2243(2) 0.9901(2) 0.114(2) Uani 1 d .
H12% H 0.5786(6) 0.2126(2) 1.0123(2) 0.137 Uiso 1 calc R
C13% C 0.4204(5) 0.2129(2) 0.9842(2) 0.1038(14) Uani 1 d .
H13% H 0.3944(5) 0.1944(2) 1.0031(2) 0.125 Uiso 1 calc R
C14% C 0.3475(3) 0.2287(2) 0.95020(14) 0.0803(11) Uani 1 d .
H14% H 0.2725(3) 0.2201(2) 0.94585(14) 0.096 Uiso 1 calc R
C15% C 0.3105(3) 0.37541(14) 0.96919(12) 0.0597(9) Uani 1 d .
C16% C 0.4142(3) 0.4043(2) 0.98997(13) 0.0801(11) Uani 1 d .
H16% H 0.4677(3) 0.3938(2) 0.96889(13) 0.096 Uiso 1 calc R
C17% C 0.4393(4) 0.4486(2) 1.0417(2) 0.1056(14) Uani 1 d .
H17% H 0.5093(4) 0.4681(2) 1.0553(2) 0.127 Uiso 1 calc R
C18% C 0.3615(5) 0.4636(2) 1.0729(2) 0.1091(15) Uani 1 d .
H18% H 0.3783(5) 0.4942(2) 1.1074(2) 0.131 Uiso 1 calc R
C19% C 0.2599(4) 0.4348(2) 1.0543(2) 0.0947(13) Uani 1 d .
H19% H 0.2078(4) 0.4446(2) 1.0763(2) 0.114 Uiso 1 calc R
C20% C 0.2344(3) 0.3906(2) 1.00246(13) 0.0739(10) Uani 1 d .
H20% H 0.1648(3) 0.3707(2) 0.98970(13) 0.089 Uiso 1 calc R
C21% C 0.1725(3) 0.4156(2) 0.90102(12) 0.0588(10) Uani 1 d .
C22% C 0.2374(3) 0.4679(2) 0.92957(14) 0.0723(11) Uani 1 d .
H22% H 0.3130(3) 0.4692(2) 0.93205(14) 0.087 Uiso 1 calc R
C23% C 0.1877(6) 0.5185(2) 0.9545(2) 0.0927(14) Uani 1 d .
H23% H 0.2306(6) 0.5537(2) 0.9736(2) 0.111 Uiso 1 calc R
C24% C 0.0761(6) 0.5169(2) 0.9513(2) 0.1010(14) Uani 1 d .
H24% H 0.0441(6) 0.5509(2) 0.9689(2) 0.121 Uiso 1 calc R
C25% C 0.0132(4) 0.4663(3) 0.9226(2) 0.0906(12) Uani 1 d .
H25% H -0.0625(4) 0.4654(3) 0.9199(2) 0.109 Uiso 1 calc R
C26% C 0.0598(3) 0.4160(2) 0.89741(14) 0.0696(10) Uani 1 d .
H26% H 0.0150(3) 0.3814(2) 0.87745(14) 0.083 Uiso 1 calc R
C27% C 0.1908(3) 0.4013(2) 0.79258(11) 0.0555(9) Uani 1 d .
C28% C 0.3029(3) 0.4152(2) 0.80702(12) 0.0726(10) Uani 1 d .
H28% H 0.3489(3) 0.3867(2) 0.80697(12) 0.087 Uiso 1 calc R
C29% C 0.3477(4) 0.4705(2) 0.82149(15) 0.0968(14) Uani 1 d .
H29% H 0.4235(4) 0.4792(2) 0.83131(15) 0.116 Uiso 1 calc R
C30% C 0.2821(6) 0.5121(2) 0.8215(2) 0.106(2) Uani 1 d .
H30% H 0.3128(6) 0.5496(2) 0.8316(2) 0.127 Uiso 1 calc R
C31% C 0.1718(5) 0.5000(2) 0.8067(2) 0.0950(13) Uani 1 d .
H31% H 0.1270(5) 0.5289(2) 0.8067(2) 0.114 Uiso 1 calc R
C32% C 0.1257(3) 0.4441(2) 0.79167(13) 0.0753(11) Uani 1 d .
H32% H 0.0500(3) 0.4357(2) 0.78086(13) 0.090 Uiso 1 calc R
C33% C 0.0731(3) 0.32229(13) 0.68451(11) 0.0581(9) Uani 1 d .
C34% C 0.1586(3) 0.3277(2) 0.66145(14) 0.0894(12) Uani 1 d .
H34% H 0.2269(3) 0.3177(2) 0.67293(14) 0.107 Uiso 1 calc R
C35% C 0.1471(4) 0.3472(2) 0.6221(2) 0.1103(15) Uani 1 d .
H35% H 0.2067(4) 0.3502(2) 0.6069(2) 0.132 Uiso 1 calc R
C36% C 0.0489(5) 0.3622(2) 0.6053(2) 0.1040(14) Uani 1 d .
H36% H 0.0413(5) 0.3760(2) 0.5788(2) 0.125 Uiso 1 calc R
C37% C -0.0393(4) 0.3575(2) 0.6265(2) 0.0991(13) Uani 1 d .
H37% H -0.1069(4) 0.3679(2) 0.6148(2) 0.119 Uiso 1 calc R
C38% C -0.0270(3) 0.3367(2) 0.66626(14) 0.0797(11) Uani 1 d .
H38% H -0.0872(3) 0.3325(2) 0.68048(14) 0.096 Uiso 1 calc R
C39% C -0.0187(3) 0.20660(13) 0.66806(12) 0.0543(8) Uani 1 d .
C40% C 0.0140(3) 0.18076(15) 0.61899(13) 0.0676(10) Uani 1 d .
H40% H 0.0858(3) 0.18863(15) 0.61691(13) 0.081 Uiso 1 calc R
C41% C -0.0581(4) 0.1434(2) 0.57290(13) 0.0816(11) Uani 1 d .
H41% H -0.0340(4) 0.1256(2) 0.54031(13) 0.098 Uiso 1 calc R
C42% C -0.1641(4) 0.1325(2) 0.5748(2) 0.0885(12) Uani 1 d .
H42% H -0.2124(4) 0.1072(2) 0.5436(2) 0.106 Uiso 1 calc R
C43% C -0.1998(3) 0.1588(2) 0.6229(2) 0.0878(12) Uani 1 d .
H43% H -0.2726(3) 0.1519(2) 0.6243(2) 0.105 Uiso 1 calc R
C44% C -0.1269(3) 0.19563(15) 0.66936(13) 0.0735(10) Uani 1 d .
H44% H -0.1512(3) 0.21323(15) 0.70191(13) 0.088 Uiso 1 calc R
C45% C 0.0667(2) 0.16437(14) 0.75040(12) 0.0540(9) Uani 1 d .
C46% C 0.0719(3) 0.1127(2) 0.70659(14) 0.0679(10) Uani 1 d .
H46% H 0.0994(3) 0.1130(2) 0.67761(14) 0.082 Uiso 1 calc R
C47% C 0.0371(3) 0.0604(2) 0.7051(2) 0.0838(11) Uani 1 d .
H47% H 0.0423(3) 0.0259(2) 0.6755(2) 0.101 Uiso 1 calc R
C48% C -0.0051(3) 0.0590(2) 0.7471(2) 0.0920(13) Uani 1 d .
H48% H -0.0293(3) 0.0238(2) 0.7459(2) 0.110 Uiso 1 calc R
C49% C -0.0115(3) 0.1099(2) 0.7908(2) 0.0872(12) Uani 1 d .
H49% H -0.0399(3) 0.1092(2) 0.8195(2) 0.105 Uiso 1 calc R
C50% C 0.0240(3) 0.1625(2) 0.79269(13) 0.0671(9) Uani 1 d .
H50% H 0.0192(3) 0.1968(2) 0.82255(13) 0.081 Uiso 1 calc R

loop_
_atom_type_symbol
_atom_type_description
_atom_type_scat_dispersion_real
_atom_type_scat_dispersion_imag
_atom_type_scat_source
C C 0.0181 0.0091 'International Tables Vol C Tables 4.2.6.8 and 6.1.1.4'
H H 0.0000 0.0000 'International Tables Vol C Tables 4.2.6.8 and 6.1.1.4'

loop_
_geom_angle_atom_site_label_1
_geom_angle_atom_site_label_2
_geom_angle_atom_site_label_3
_geom_angle
C6A C1A C2A 116.6(3)
C6A C1A C1' 128.4(4)
C2A C1A C1' 115.0(3)
C1A C2A C3A 124.2(3)
C1A C2A H2A 117.9(2)
C3A C2A H2A 117.9(2)
C4A C3A C2A 116.4(4)
C4A C3A C1" 127.9(3)
C2A C3A C1" 115.7(3)
C5A C4A C3A 120.8(3)
C5A C4A H4A 119.6(2)
C3A C4A H4A 119.6(2)
C6A C5A C4A 121.0(3)
C6A C5A H5A 119.5(2)
C4A C5A H5A 119.5(2)
C5A C6A C1A 121.0(4)
C5A C6A H6A 119.5(2)
C1A C6A H6A 119.5(2)
C2' C1' C8A' 119.1(3)
C2' C1' C1A 123.9(3)
C8A' C1' C1A 115.1(3)
C1' C2' C3' 119.5(3)
C1' C2' C9' 121.1(3)
C3' C2' C9' 119.3(3)
C4' C3' C2' 120.9(3)
C4' C3' C15' 119.0(3)
C2' C3' C15' 120.1(3)
C3' C4' C4A' 119.1(3)
C3' C4' C21' 119.3(3)
C4A' C4' C21' 120.6(3)
C8A' C4A' C4' 118.7(3)
C8A' C4A' C5' 116.9(3)
C4' C4A' C5' 124.4(3)
C6' C5' C4A' 120.9(3)
C6' C5' C27' 119.9(4)
C4A' C5' C27' 118.3(3)
C5' C6' C7' 118.9(3)
C5' C6' C33' 120.3(3)
C7' C6' C33' 120.8(3)
C8' C7' C6' 119.9(3)
C8' C7' C39' 120.0(3)
C6' C7' C39' 120.0(3)
C7' C8' C8A' 119.6(3)
C7' C8' C45' 121.7(3)
C8A' C8' C45' 118.2(3)
C4A' C8A' C8' 119.4(3)
C4A' C8A' C1' 118.8(3)
C8' C8A' C1' 121.7(3)
C14' C9' C10' 117.4(4)
C14' C9' C2' 121.0(4)
C10' C9' C2' 121.5(4)
C11' C10' C9' 121.4(5)
C11' C10' H10' 119.3(4)
C9' C10' H10' 119.3(3)
C12' C11' C10' 120.5(6)
C12' C11' H11' 119.8(4)
C10' C11' H11' 119.8(4)
C11' C12' C13' 119.6(5)
C11' C12' H12' 120.2(4)
C13' C12' H12' 120.2(4)
C12' C13' C14' 120.0(6)
C12' C13' H13' 120.0(4)
C14' C13' H13' 120.0(4)
C9' C14' C13' 120.9(5)
C9' C14' H14' 119.5(3)
C13' C14' H14' 119.5(4)
C20' C15' C16' 117.3(4)
C20' C15' C3' 120.9(4)
C16' C15' C3' 121.6(4)
C15' C16' C17' 120.8(5)
C15' C16' H16' 119.6(3)
C17' C16' H16' 119.6(3)
C18' C17' C16' 119.6(5)
C18' C17' H17' 120.2(3)
C16' C17' H17' 120.2(3)
C19' C18' C17' 120.5(5)
C19' C18' H18' 119.8(4)
C17' C18' H18' 119.8(3)
C18' C19' C20' 119.9(5)
C18' C19' H19' 120.1(4)
C20' C19' H19' 120.1(4)
C15' C20' C19' 122.0(4)
C15' C20' H20' 119.0(2)
C19' C20' H20' 119.0(4)
C26' C21' C22' 118.3(3)
C26' C21' C4' 118.1(3)
C22' C21' C4' 123.5(3)
C21' C22' C23' 120.7(4)
C21' C22' H22' 119.6(2)
C23' C22' H22' 119.6(3)
C24' C23' C22' 119.6(4)
C24' C23' H23' 120.2(3)
C22' C23' H23' 120.2(3)
C23' C24' C25' 120.1(4)
C23' C24' H24' 119.9(3)
C25' C24' H24' 119.9(3)
C26' C25' C24' 120.0(4)
C26' C25' H25' 120.0(3)
C24' C25' H25' 120.0(3)
C21' C26' C25' 121.2(4)
C21' C26' H26' 119.4(2)
C25' C26' H26' 119.4(3)
C32' C27' C28' 118.4(5)
C32' C27' C5' 123.8(5)
C28' C27' C5' 117.8(4)
C27' C28' C29' 122.9(5)
C27' C28' H28' 118.6(3)
C29' C28' H28' 118.6(4)
C30' C29' C28' 114.7(7)
C30' C29' H29' 122.6(5)
C28' C29' H29' 122.6(4)
C31' C30' C29' 124.6(7)
C31' C30' H30' 117.7(5)
C29' C30' H30' 117.7(5)
C30' C31' C32' 119.2(7)
C30' C31' H31' 120.4(5)
C32' C31' H31' 120.4(5)
C27' C32' C31' 120.1(6)
C27' C32' H32' 119.9(4)
C31' C32' H32' 119.9(5)
C34' C33' C38' 117.8(4)
C34' C33' C6' 120.0(4)
C38' C33' C6' 122.2(5)
C33' C34' C35' 121.4(5)
C33' C34' H34' 119.3(3)
C35' C34' H34' 119.3(4)
C36' C35' C34' 118.7(5)
C36' C35' H35' 120.6(4)
C34' C35' H35' 120.6(4)
C35' C36' C37' 122.5(5)
C35' C36' H36' 118.7(4)
C37' C36' H36' 118.7(4)
C36' C37' C38' 119.1(5)
C36' C37' H37' 120.5(4)
C38' C37' H37' 120.5(4)
C33' C38' C37' 120.4(5)
C33' C38' H38' 119.8(3)
C37' C38' H38' 119.8(4)
C40' C39' C44' 118.6(4)
C40' C39' C7' 120.4(4)
C44' C39' C7' 120.9(4)
C41' C40' C39' 121.1(5)
C41' C40' H40' 119.5(3)
C39' C40' H40' 119.5(3)
C40' C41' C42' 120.1(5)
C40' C41' H41' 119.9(3)
C42' C41' H41' 119.9(3)
C41' C42' C43' 120.9(5)
C41' C42' H42' 119.6(3)
C43' C42' H42' 119.6(4)
C42' C43' C44' 118.8(5)
C42' C43' H43' 120.6(4)
C44' C43' H43' 120.6(3)
C43' C44' C39' 120.4(4)
C43' C44' H44' 119.8(3)
C39' C44' H44' 119.8(3)
C50' C45' C46' 117.7(4)
C50' C45' C8' 118.2(3)
C46' C45' C8' 124.1(4)
C45' C46' C47' 120.3(4)
C45' C46' H46' 119.9(3)
C47' C46' H46' 119.9(3)
C48' C47' C46' 121.7(4)
C48' C47' H47' 119.2(3)
C46' C47' H47' 119.2(3)
C47' C48' C49' 118.4(4)
C47' C48' H48' 120.8(3)
C49' C48' H48' 120.8(3)
C50' C49' C48' 119.5(5)
C50' C49' H49' 120.3(3)
C48' C49' H49' 120.3(3)
C45' C50' C49' 122.4(4)
C45' C50' H50' 118.8(2)
C49' C50' H50' 118.8(3)
C2" C1" C8A" 118.0(4)
C2" C1" C3A 123.8(3)
C8A" C1" C3A 116.6(3)
C1" C2" C3" 120.4(3)
C1" C2" C9" 120.9(4)
C3" C2" C9" 118.6(3)
C4" C3" C2" 121.1(3)
C4" C3" C15" 118.1(4)
C2" C3" C15" 120.7(3)
C3" C4" C4A" 119.2(4)
C3" C4" C21" 119.0(3)
C4A" C4" C21" 120.8(3)
C8A" C4A" C5" 118.0(3)
C8A" C4A" C4" 118.1(3)
C5" C4A" C4" 123.8(3)
C6" C5" C4A" 119.7(3)
C6" C5" C27" 120.3(3)
C4A" C5" C27" 119.5(3)
C5" C6" C7" 120.4(3)
C5" C6" C33" 120.3(3)
C7" C6" C33" 119.4(3)
C8" C7" C6" 120.1(3)
C8" C7" C39" 119.5(3)
C6" C7" C39" 120.2(3)
C7" C8" C8A" 119.0(3)
C7" C8" C45" 121.7(3)
C8A" C8" C45" 118.5(3)
C4A" C8A" C8" 119.2(3)
C4A" C8A" C1" 119.9(3)
C8" C8A" C1" 120.8(3)
C10" C9" C14" 118.3(3)
C10" C9" C2" 122.9(3)
C14" C9" C2" 118.7(3)
C9" C10" C11" 119.5(4)
C9" C10" H10" 120.3(2)
C11" C10" H10" 120.3(3)
C12" C11" C10" 119.4(5)
C12" C11" H11" 120.3(3)
C10" C11" H11" 120.3(3)
C13" C12" C11" 121.4(5)
C13" C12" H12" 119.3(3)
C11" C12" H12" 119.3(3)
C12" C13" C14" 119.3(5)
C12" C13" H13" 120.4(3)
C14" C13" H13" 120.4(3)
C13" C14" C9" 122.0(4)
C13" C14" H14" 119.0(3)
C9" C14" H14" 119.0(2)
C20" C15" C16" 117.8(3)
C20" C15" C3" 121.5(3)
C16" C15" C3" 120.4(3)
C15" C16" C17" 120.8(4)
C15" C16" H16" 119.6(2)
C17" C16" H16" 119.6(3)
C18" C17" C16" 119.4(4)
C18" C17" H17" 120.3(3)
C16" C17" H17" 120.3(3)
C19" C18" C17" 121.1(4)
C19" C18" H18" 119.4(3)
C17" C18" H18" 119.4(3)
C18" C19" C20" 119.9(4)
C18" C19" H19" 120.0(3)
C20" C19" H19" 120.0(3)
C15" C20" C19" 120.9(4)
C15" C20" H20" 119.6(2)
C19" C20" H20" 119.6(3)
C22" C21" C26" 118.6(5)
C22" C21" C4" 124.4(5)
C26" C21" C4" 116.8(4)
C21" C22" C23" 121.1(5)
C21" C22" H22" 119.5(4)
C23" C22" H22" 119.5(4)
C24" C23" C22" 118.0(7)
C24" C23" H23" 121.0(6)
C22" C23" H23" 121.0(4)
C23" C24" C25" 123.7(8)
C23" C24" H24" 118.2(6)
C25" C24" H24" 118.2(6)
C24" C25" C26" 117.5(7)
C24" C25" H25" 121.3(6)
C26" C25" H25" 121.3(4)
C25" C26" C21" 121.1(5)
C25" C26" H26" 119.5(4)
C21" C26" H26" 119.5(3)
C32" C27" C28" 118.2(4)
C32" C27" C5" 122.4(4)
C28" C27" C5" 119.4(4)
C27" C28" C29" 120.6(5)
C27" C28" H28" 119.7(3)
C29" C28" H28" 119.7(4)
C30" C29" C28" 118.5(6)
C30" C29" H29" 120.7(4)
C28" C29" H29" 120.7(4)
C31" C30" C29" 122.9(6)
C31" C30" H30" 118.6(4)
C29" C30" H30" 118.6(4)
C30" C31" C32" 116.8(6)
C30" C31" H31" 121.6(4)
C32" C31" H31" 121.6(4)
C27" C32" C31" 123.1(5)
C27" C32" H32" 118.5(3)
C31" C32" H32" 118.5(4)
C38" C33" C34" 119.1(4)
C38" C33" C6" 121.4(4)
C34" C33" C6" 119.5(4)
C33" C34" C35" 121.0(5)
C33" C34" H34" 119.5(3)
C35" C34" H34" 119.5(4)
C36" C35" C34" 117.7(5)
C36" C35" H35" 121.2(4)
C34" C35" H35" 121.2(4)
C35" C36" C37" 124.5(5)
C35" C36" H36" 117.7(3)
C37" C36" H36" 117.7(3)
C36" C37" C38" 117.5(5)
C36" C37" H37" 121.2(3)
C38" C37" H37" 121.2(3)
C33" C38" C37" 120.1(5)
C33" C38" H38" 119.9(3)
C37" C38" H38" 119.9(4)
C44" C39" C40" 118.3(3)
C44" C39" C7" 121.7(3)
C40" C39" C7" 120.0(3)
C39" C40" C41" 120.1(4)
C39" C40" H40" 119.9(2)
C41" C40" H40" 119.9(3)
C42" C41" C40" 120.8(4)
C42" C41" H41" 119.6(3)
C40" C41" H41" 119.6(3)
C41" C42" C43" 120.1(4)
C41" C42" H42" 120.0(3)
C43" C42" H42" 120.0(3)
C42" C43" C44" 119.5(4)
C42" C43" H43" 120.3(3)
C44" C43" H43" 120.3(3)
C43" C44" C39" 121.2(4)
C43" C44" H44" 119.4(3)
C39" C44" H44" 119.4(2)
C46" C45" C50" 117.5(3)
C46" C45" C8" 124.4(3)
C50" C45" C8" 118.1(3)
C45" C46" C47" 121.8(4)
C45" C46" H46" 119.1(2)
C47" C46" H46" 119.1(3)
C48" C47" C46" 119.1(4)
C48" C47" H47" 120.4(3)
C46" C47" H47" 120.4(3)
C49" C48" C47" 121.0(4)
C49" C48" H48" 119.5(3)
C47" C48" H48" 119.5(3)
C48" C49" C50" 119.2(4)
C48" C49" H49" 120.4(3)
C50" C49" H49" 120.4(3)
C45" C50" C49" 121.4(4)
C45" C50" H50" 119.3(2)
C49" C50" H50" 119.3(3)
C6B C1B C2B 116.9(3)
C6B C1B C1# 127.6(3)
C2B C1B C1# 115.5(3)
C1B C2B C3B 124.1(3)
C1B C2B H2B 118.0(2)
C3B C2B H2B 118.0(2)
C4B C3B C2B 116.8(3)
C4B C3B C1% 127.2(3)
C2B C3B C1% 116.0(3)
C5B C4B C3B 120.4(3)
C5B C4B H4B 119.8(2)
C3B C4B H4B 119.8(2)
C4B C5B C6B 121.7(3)
C4B C5B H5B 119.2(2)
C6B C5B H5B 119.2(2)
C1B C6B C5B 120.1(3)
C1B C6B H6B 119.9(2)
C5B C6B H6B 119.9(2)
C2# C1# C8A# 119.4(3)
C2# C1# C1B 123.3(3)
C8A# C1# C1B 115.7(3)
C1# C2# C3# 119.2(3)
C1# C2# C9# 122.0(3)
C3# C2# C9# 118.8(3)
C4# C3# C2# 121.9(3)
C4# C3# C15# 119.4(3)
C2# C3# C15# 118.8(3)
C3# C4# C4A# 119.7(3)
C3# C4# C21# 116.6(3)
C4A# C4# C21# 123.4(3)
C8A# C4A# C4# 117.3(3)
C8A# C4A# C5# 117.2(3)
C4# C4A# C5# 125.5(3)
C6# C5# C4A# 120.3(3)
C6# C5# C27# 116.4(3)
C4A# C5# C27# 123.3(3)
C5# C6# C7# 120.5(3)
C5# C6# C33# 121.2(3)
C7# C6# C33# 118.2(3)
C8# C7# C6# 119.9(3)
C8# C7# C39# 120.6(3)
C6# C7# C39# 119.5(3)
C7# C8# C8A# 119.7(3)
C7# C8# C45# 121.2(3)
C8A# C8# C45# 118.4(3)
C4A# C8A# C8# 119.6(3)
C4A# C8A# C1# 119.8(3)
C8# C8A# C1# 120.5(3)
C14# C9# C10# 117.9(3)
C14# C9# C2# 121.0(3)
C10# C9# C2# 121.0(4)
C11# C10# C9# 121.5(4)
C11# C10# H10# 119.2(3)
C9# C10# H10# 119.2(2)
C12# C11# C10# 119.5(4)
C12# C11# H11# 120.2(3)
C10# C11# H11# 120.2(3)
C11# C12# C13# 120.8(4)
C11# C12# H12# 119.6(3)
C13# C12# H12# 119.6(3)
C12# C13# C14# 119.0(5)
C12# C13# H13# 120.5(3)
C14# C13# H13# 120.5(3)
C9# C14# C13# 121.1(4)
C9# C14# H14# 119.4(2)
C13# C14# H14# 119.4(3)
C20# C15# C16# 117.4(4)
C20# C15# C3# 119.2(3)
C16# C15# C3# 123.4(4)
C15# C16# C17# 120.6(5)
C15# C16# H16# 119.7(3)
C17# C16# H16# 119.7(3)
C18# C17# C16# 120.0(5)
C18# C17# H17# 120.0(3)
C16# C17# H17# 120.0(3)
C19# C18# C17# 120.9(5)
C19# C18# H18# 119.5(4)
C17# C18# H18# 119.5(3)
C18# C19# C20# 118.9(6)
C18# C19# H19# 120.6(4)
C20# C19# H19# 120.6(4)
C15# C20# C19# 122.1(5)
C15# C20# H20# 119.0(2)
C19# C20# H20# 119.0(4)
C26# C21# C22# 118.2(3)
C26# C21# C4# 118.2(3)
C22# C21# C4# 123.3(3)
C21# C22# C23# 121.4(5)
C21# C22# H22# 119.3(2)
C23# C22# H22# 119.3(4)
C24# C23# C22# 119.3(5)
C24# C23# H23# 120.4(4)
C22# C23# H23# 120.4(4)
C23# C24# C25# 122.1(6)
C23# C24# H24# 118.9(4)
C25# C24# H24# 118.9(4)
C24# C25# C26# 118.3(5)
C24# C25# H25# 120.8(4)
C26# C25# H25# 120.8(4)
C21# C26# C25# 120.7(5)
C21# C26# H26# 119.6(2)
C25# C26# H26# 119.6(4)
C28# C27# C32# 117.8(3)
C28# C27# C5# 121.9(3)
C32# C27# C5# 120.3(4)
C27# C28# C29# 122.1(4)
C27# C28# H28# 119.0(2)
C29# C28# H28# 119.0(3)
C30# C29# C28# 119.2(4)
C30# C29# H29# 120.4(3)
C28# C29# H29# 120.4(3)
C29# C30# C31# 120.7(4)
C29# C30# H30# 119.7(3)
C31# C30# H30# 119.7(3)
C30# C31# C32# 120.2(4)
C30# C31# H31# 119.9(3)
C32# C31# H31# 119.9(3)
C27# C32# C31# 120.1(4)
C27# C32# H32# 120.0(2)
C31# C32# H32# 120.0(3)
C38# C33# C34# 117.6(4)
C38# C33# C6# 121.8(4)
C34# C33# C6# 120.5(3)
C33# C34# C35# 121.1(5)
C33# C34# H34# 119.5(2)
C35# C34# H34# 119.5(4)
C36# C35# C34# 121.3(6)
C36# C35# H35# 119.4(4)
C34# C35# H35# 119.4(4)
C35# C36# C37# 118.5(5)
C35# C36# H36# 120.8(4)
C37# C36# H36# 120.8(4)
C36# C37# C38# 121.9(5)
C36# C37# H37# 119.1(4)
C38# C37# H37# 119.1(4)
C33# C38# C37# 119.6(5)
C33# C38# H38# 120.2(3)
C37# C38# H38# 120.2(4)
C44# C39# C40# 119.0(3)
C44# C39# C7# 121.4(4)
C40# C39# C7# 119.6(4)
C41# C40# C39# 120.1(4)
C41# C40# H40# 119.9(3)
C39# C40# H40# 119.9(2)
C42# C41# C40# 120.6(5)
C42# C41# H41# 119.7(3)
C40# C41# H41# 119.7(3)
C41# C42# C43# 121.1(4)
C41# C42# H42# 119.5(3)
C43# C42# H42# 119.5(3)
C42# C43# C44# 118.8(4)
C42# C43# H43# 120.6(3)
C44# C43# H43# 120.6(3)
C39# C44# C43# 120.4(4)
C39# C44# H44# 119.8(2)
C43# C44# H44# 119.8(3)
C50# C45# C46# 118.4(3)
C50# C45# C8# 117.4(3)
C46# C45# C8# 124.1(4)
C47# C46# C45# 120.7(4)
C47# C46# H46# 119.6(3)
C45# C46# H46# 119.6(3)
C46# C47# C48# 120.6(4)
C46# C47# H47# 119.7(3)
C48# C47# H47# 119.7(3)
C47# C48# C49# 120.0(4)
C47# C48# H48# 120.0(3)
C49# C48# H48# 120.0(3)
C48# C49# C50# 119.2(5)
C48# C49# H49# 120.4(3)
C50# C49# H49# 120.4(3)
C45# C50# C49# 121.2(4)
C45# C50# H50# 119.4(2)
C49# C50# H50# 119.4(3)
C2% C1% C8A% 117.9(4)
C2% C1% C3B 124.9(3)
C8A% C1% C3B 115.8(3)
C1% C2% C3% 119.9(3)
C1% C2% C9% 120.5(4)
C3% C2% C9% 119.5(3)
C4% C3% C2% 120.9(3)
C4% C3% C15% 117.2(4)
C2% C3% C15% 121.9(3)
C3% C4% C4A% 118.8(4)
C3% C4% C21% 121.1(3)
C4A% C4% C21% 119.1(3)
C8A% C4A% C5% 118.7(3)
C8A% C4A% C4% 117.9(3)
C5% C4A% C4% 123.4(3)
C6% C5% C4A% 119.0(3)
C6% C5% C27% 122.6(3)
C4A% C5% C27% 117.6(3)
C5% C6% C7% 119.6(3)
C5% C6% C33% 119.0(3)
C7% C6% C33% 121.3(3)
C8% C7% C6% 120.1(3)
C8% C7% C39% 120.0(3)
C6% C7% C39% 119.8(3)
C7% C8% C8A% 118.8(3)
C7% C8% C45% 123.6(3)
C8A% C8% C45% 117.0(3)
C4A% C8A% C1% 119.2(3)
C4A% C8A% C8% 118.2(3)
C1% C8A% C8% 122.6(3)
C10% C9% C14% 118.3(3)
C10% C9% C2% 121.3(3)
C14% C9% C2% 120.3(3)
C9% C10% C11% 120.0(4)
C9% C10% H10% 120.0(2)
C11% C10% H10% 120.0(3)
C12% C11% C10% 120.0(4)
C12% C11% H11% 120.0(3)
C10% C11% H11% 120.0(3)
C13% C12% C11% 120.5(4)
C13% C12% H12% 119.7(3)
C11% C12% H12% 119.7(3)
C12% C13% C14% 120.0(4)
C12% C13% H13% 120.0(3)
C14% C13% H13% 120.0(3)
C13% C14% C9% 121.0(4)
C13% C14% H14% 119.5(3)
C9% C14% H14% 119.5(2)
C16% C15% C20% 118.0(3)
C16% C15% C3% 121.1(3)
C20% C15% C3% 120.3(3)
C15% C16% C17% 120.7(4)
C15% C16% H16% 119.7(2)
C17% C16% H16% 119.7(3)
C18% C17% C16% 119.9(4)
C18% C17% H17% 120.1(3)
C16% C17% H17% 120.1(3)
C19% C18% C17% 120.9(4)
C19% C18% H18% 119.6(3)
C17% C18% H18% 119.6(3)
C18% C19% C20% 119.3(4)
C18% C19% H19% 120.3(3)
C20% C19% H19% 120.3(3)
C15% C20% C19% 121.2(4)
C15% C20% H20% 119.4(2)
C19% C20% H20% 119.4(3)
C22% C21% C26% 118.4(4)
C22% C21% C4% 124.2(4)
C26% C21% C4% 117.3(3)
C21% C22% C23% 119.1(4)
C21% C22% H22% 120.5(3)
C23% C22% H22% 120.5(3)
C24% C23% C22% 120.9(4)
C24% C23% H23% 119.6(4)
C22% C23% H23% 119.6(3)
C25% C24% C23% 119.9(5)
C25% C24% H24% 120.1(4)
C23% C24% H24% 120.1(3)
C24% C25% C26% 120.4(5)
C24% C25% H25% 119.8(4)
C26% C25% H25% 119.8(3)
C25% C26% C21% 121.3(4)
C25% C26% H26% 119.3(3)
C21% C26% H26% 119.3(3)
C32% C27% C28% 117.7(3)
C32% C27% C5% 123.7(3)
C28% C27% C5% 118.5(4)
C29% C28% C27% 121.1(4)
C29% C28% H28% 119.5(3)
C27% C28% H28% 119.5(2)
C30% C29% C28% 120.1(4)
C30% C29% H29% 120.0(3)
C28% C29% H29% 120.0(3)
C29% C30% C31% 120.6(4)
C29% C30% H30% 119.7(3)
C31% C30% H30% 119.7(3)
C30% C31% C32% 119.8(4)
C30% C31% H31% 120.1(3)
C32% C31% H31% 120.1(3)
C27% C32% C31% 120.7(4)
C27% C32% H32% 119.6(2)
C31% C32% H32% 119.6(3)
C34% C33% C38% 117.6(3)
C34% C33% C6% 119.5(3)
C38% C33% C6% 122.9(3)
C33% C34% C35% 122.1(4)
C33% C34% H34% 118.9(2)
C35% C34% H34% 118.9(3)
C36% C35% C34% 119.6(4)
C36% C35% H35% 120.2(3)
C34% C35% H35% 120.2(3)
C35% C36% C37% 120.8(4)
C35% C36% H36% 119.6(3)
C37% C36% H36% 119.6(3)
C36% C37% C38% 119.1(4)
C36% C37% H37% 120.5(3)
C38% C37% H37% 120.5(3)
C33% C38% C37% 120.7(4)
C33% C38% H38% 119.6(2)
C37% C38% H38% 119.6(3)
C40% C39% C44% 118.0(3)
C40% C39% C7% 121.4(3)
C44% C39% C7% 120.6(3)
C39% C40% C41% 121.0(3)
C39% C40% H40% 119.5(2)
C41% C40% H40% 119.5(3)
C42% C41% C40% 120.4(4)
C42% C41% H41% 119.8(2)
C40% C41% H41% 119.8(3)
C41% C42% C43% 119.9(3)
C41% C42% H42% 120.1(2)
C43% C42% H42% 120.1(2)
C42% C43% C44% 119.7(4)
C42% C43% H43% 120.2(2)
C44% C43% H43% 120.2(3)
C39% C44% C43% 121.0(4)
C39% C44% H44% 119.5(2)
C43% C44% H44% 119.5(3)
C46% C45% C50% 118.1(3)
C46% C45% C8% 123.8(3)
C50% C45% C8% 118.1(3)
C47% C46% C45% 121.0(3)
C47% C46% H46% 119.5(2)
C45% C46% H46% 119.5(2)
C48% C47% C46% 120.3(4)
C48% C47% H47% 119.8(3)
C46% C47% H47% 119.8(3)
C49% C48% C47% 119.5(4)
C49% C48% H48% 120.2(3)
C47% C48% H48% 120.2(3)
C48% C49% C50% 120.3(4)
C48% C49% H49% 119.8(3)
C50% C49% H49% 119.8(2)
C49% C50% C45% 120.6(3)
C49% C50% H50% 119.7(3)
C45% C50% H50% 119.7(2)

loop_
_geom_bond_atom_site_label_1
_geom_bond_atom_site_label_2
_geom_bond_distance
C1A C6A 1.383(5)
C1A C2A 1.387(5)
C1A C1' 1.516(5)
C2A C3A 1.406(5)
C2A H2A 0.93
C3A C4A 1.382(5)
C3A C1" 1.493(5)
C4A C5A 1.381(5)
C4A H4A 0.93
C5A C6A 1.378(5)
C5A H5A 0.93
C6A H6A 0.93
C1' C2' 1.378(5)
C1' C8A' 1.446(5)
C2' C3' 1.441(5)
C2' C9' 1.492(5)
C3' C4' 1.383(5)
C3' C15' 1.493(5)
C4' C4A' 1.432(5)
C4' C21' 1.501(5)
C4A' C8A' 1.403(5)
C4A' C5' 1.442(5)
C5' C6' 1.394(5)
C5' C27' 1.486(6)
C6' C7' 1.433(5)
C6' C33' 1.489(6)
C7' C8' 1.381(5)
C7' C39' 1.496(6)
C8' C8A' 1.436(5)
C8' C45' 1.499(5)
C9' C14' 1.365(5)
C9' C10' 1.381(5)
C10' C11' 1.376(6)
C10' H10' 0.93
C11' C12' 1.352(8)
C11' H11' 0.93
C12' C13' 1.357(8)
C12' H12' 0.93
C13' C14' 1.401(7)
C13' H13' 0.93
C14' H14' 0.93
C15' C20' 1.361(5)
C15' C16' 1.389(5)
C16' C17' 1.390(7)
C16' H16' 0.93
C17' C18' 1.365(7)
C17' H17' 0.93
C18' C19' 1.341(7)
C18' H18' 0.93
C19' C20' 1.386(6)
C19' H19' 0.93
C20' H20' 0.93
C21' C26' 1.371(5)
C21' C22' 1.383(5)
C22' C23' 1.398(6)
C22' H22' 0.93
C23' C24' 1.355(7)
C23' H23' 0.93
C24' C25' 1.380(7)
C24' H24' 0.93
C25' C26' 1.373(6)
C25' H25' 0.93
C26' H26' 0.93
C27' C32' 1.373(6)
C27' C28' 1.384(6)
C28' C29' 1.398(7)
C28' H28' 0.93
C29' C30' 1.397(9)
C29' H29' 0.93
C30' C31' 1.316(9)
C30' H30' 0.93
C31' C32' 1.404(9)
C31' H31' 0.93
C32' H32' 0.93
C33' C34' 1.381(6)
C33' C38' 1.396(6)
C34' C35' 1.412(6)
C34' H34' 0.93
C35' C36' 1.347(7)
C35' H35' 0.93
C36' C37' 1.354(7)
C36' H36' 0.93
C37' C38' 1.415(7)
C37' H37' 0.93
C38' H38' 0.93
C39' C40' 1.385(6)
C39' C44' 1.396(6)
C40' C41' 1.363(6)
C40' H40' 0.93
C41' C42' 1.369(7)
C41' H41' 0.93
C42' C43' 1.382(7)
C42' H42' 0.93
C43' C44' 1.393(7)
C43' H43' 0.93
C44' H44' 0.93
C45' C50' 1.378(5)
C45' C46' 1.381(5)
C46' C47' 1.386(6)
C46' H46' 0.93
C47' C48' 1.374(6)
C47' H47' 0.93
C48' C49' 1.386(7)
C48' H48' 0.93
C49' C50' 1.384(6)
C49' H49' 0.93
C50' H50' 0.93
C1" C2" 1.381(5)
C1" C8A" 1.452(5)
C2" C3" 1.424(5)
C2" C9" 1.493(5)
C3" C4" 1.390(5)
C3" C15" 1.494(5)
C4" C4A" 1.435(5)
C4" C21" 1.492(5)
C4A" C8A" 1.404(4)
C4A" C5" 1.434(5)
C5" C6" 1.391(5)
C5" C27" 1.489(5)
C6" C7" 1.410(5)
C6" C33" 1.519(5)
C7" C8" 1.388(5)
C7" C39" 1.502(5)
C8" C8A" 1.436(5)
C8" C45" 1.483(5)
C9" C10" 1.364(5)
C9" C14" 1.386(5)
C10" C11" 1.407(6)
C10" H10" 0.93
C11" C12" 1.369(7)
C11" H11" 0.93
C12" C13" 1.333(7)
C12" H12" 0.93
C13" C14" 1.365(6)
C13" H13" 0.93
C14" H14" 0.93
C15" C20" 1.374(5)
C15" C16" 1.384(5)
C16" C17" 1.390(6)
C16" H16" 0.93
C17" C18" 1.352(7)
C17" H17" 0.93
C18" C19" 1.348(7)
C18" H18" 0.93
C19" C20" 1.385(6)
C19" H19" 0.93
C20" H20" 0.93
C21" C22" 1.352(6)
C21" C26" 1.408(6)
C22" C23" 1.415(8)
C22" H22" 0.93
C23" C24" 1.340(9)
C23" H23" 0.93
C24" C25" 1.375(9)
C24" H24" 0.93
C25" C26" 1.381(7)
C25" H25" 0.93
C26" H26" 0.93
C27" C32" 1.358(6)
C27" C28" 1.383(6)
C28" C29" 1.391(7)
C28" H28" 0.93
C29" C30" 1.365(8)
C29" H29" 0.93
C30" C31" 1.362(8)
C30" H30" 0.93
C31" C32" 1.389(6)
C31" H31" 0.93
C32" H32" 0.93
C33" C38" 1.371(6)
C33" C34" 1.381(6)
C34" C35" 1.420(6)
C34" H34" 0.93
C35" C36" 1.333(7)
C35" H35" 0.93
C36" C37" 1.353(7)
C36" H36" 0.93
C37" C38" 1.437(6)
C37" H37" 0.93
C38" H38" 0.93
C39" C44" 1.381(5)
C39" C40" 1.382(5)
C40" C41" 1.385(5)
C40" H40" 0.93
C41" C42" 1.350(6)
C41" H41" 0.93
C42" C43" 1.377(6)
C42" H42" 0.93
C43" C44" 1.378(6)
C43" H43" 0.93
C44" H44" 0.93
C45" C46" 1.379(5)
C45" C50" 1.390(5)
C46" C47" 1.382(5)
C46" H46" 0.93
C47" C48" 1.375(6)
C47" H47" 0.93
C48" C49" 1.365(6)
C48" H48" 0.93
C49" C50" 1.390(5)
C49" H49" 0.93
C50" H50" 0.93
C1B C6B 1.383(4)
C1B C2B 1.389(4)
C1B C1# 1.519(5)
C2B C3B 1.403(5)
C2B H2B 0.93
C3B C4B 1.380(5)
C3B C1% 1.493(5)
C4B C5B 1.371(5)
C4B H4B 0.93
C5B C6B 1.391(5)
C5B H5B 0.93
C6B H6B 0.93
C1# C2# 1.376(5)
C1# C8A# 1.440(4)
C2# C3# 1.429(5)
C2# C9# 1.497(5)
C3# C4# 1.382(4)
C3# C15# 1.498(5)
C4# C4A# 1.438(5)
C4# C21# 1.506(5)
C4A# C8A# 1.429(4)
C4A# C5# 1.445(5)
C5# C6# 1.390(5)
C5# C27# 1.496(5)
C6# C7# 1.428(5)
C6# C33# 1.491(5)
C7# C8# 1.374(4)
C7# C39# 1.502(5)
C8# C8A# 1.437(5)
C8# C45# 1.495(5)
C9# C14# 1.375(5)
C9# C10# 1.379(5)
C10# C11# 1.376(6)
C10# H10# 0.93
C11# C12# 1.360(6)
C11# H11# 0.93
C12# C13# 1.370(7)
C12# H12# 0.93
C13# C14# 1.393(6)
C13# H13# 0.93
C14# H14# 0.93
C15# C20# 1.374(5)
C15# C16# 1.376(5)
C16# C17# 1.405(7)
C16# H16# 0.93
C17# C18# 1.355(7)
C17# H17# 0.93
C18# C19# 1.353(7)
C18# H18# 0.93
C19# C20# 1.399(6)
C19# H19# 0.93
C20# H20# 0.93
C21# C26# 1.368(5)
C21# C22# 1.371(5)
C22# C23# 1.390(7)
C22# H22# 0.93
C23# C24# 1.329(8)
C23# H23# 0.93
C24# C25# 1.362(8)
C24# H24# 0.93
C25# C26# 1.408(7)
C25# H25# 0.93
C26# H26# 0.93
C27# C28# 1.364(5)
C27# C32# 1.382(5)
C28# C29# 1.383(5)
C28# H28# 0.93
C29# C30# 1.345(6)
C29# H29# 0.93
C30# C31# 1.360(6)
C30# H30# 0.93
C31# C32# 1.387(5)
C31# H31# 0.93
C32# H32# 0.93
C33# C38# 1.380(5)
C33# C34# 1.382(5)
C34# C35# 1.388(6)
C34# H34# 0.93
C35# C36# 1.342(8)
C35# H35# 0.93
C36# C37# 1.361(7)
C36# H36# 0.93
C37# C38# 1.396(7)
C37# H37# 0.93
C38# H38# 0.93
C39# C44# 1.382(5)
C39# C40# 1.385(5)
C40# C41# 1.378(6)
C40# H40# 0.93
C41# C42# 1.351(6)
C41# H41# 0.93
C42# C43# 1.375(6)
C42# H42# 0.93
C43# C44# 1.399(6)
C43# H43# 0.93
C44# H44# 0.93
C45# C50# 1.381(5)
C45# C46# 1.383(5)
C46# C47# 1.367(6)
C46# H46# 0.93
C47# C48# 1.371(6)
C47# H47# 0.93
C48# C49# 1.379(7)
C48# H48# 0.93
C49# C50# 1.383(5)
C49# H49# 0.93
C50# H50# 0.93
C1% C2% 1.391(5)
C1% C8A% 1.447(4)
C2% C3% 1.427(5)
C2% C9% 1.497(5)
C3% C4% 1.379(5)
C3% C15% 1.497(5)
C4% C4A% 1.442(5)
C4% C21% 1.495(5)
C4A% C8A% 1.391(4)
C4A% C5% 1.438(4)
C5% C6% 1.386(5)
C5% C27% 1.494(5)
C6% C7% 1.433(4)
C6% C33% 1.494(5)
C7% C8% 1.378(4)
C7% C39% 1.488(5)
C8% C8A% 1.448(5)
C8% C45% 1.499(4)
C9% C10% 1.376(5)
C9% C14% 1.381(5)
C10% C11% 1.403(6)
C10% H10% 0.93
C11% C12% 1.355(7)
C11% H11% 0.93
C12% C13% 1.353(7)
C12% H12% 0.93
C13% C14% 1.380(6)
C13% H13% 0.93
C14% H14% 0.93
C15% C16% 1.378(5)
C15% C20% 1.381(5)
C16% C17% 1.380(6)
C16% H16% 0.93
C17% C18% 1.361(6)
C17% H17% 0.93
C18% C19% 1.355(6)
C18% H18% 0.93
C19% C20% 1.382(6)
C19% H19% 0.93
C20% H20% 0.93
C21% C22% 1.386(5)
C21% C26% 1.388(5)
C22% C23% 1.393(6)
C22% H22% 0.93
C23% C24% 1.373(6)
C23% H23% 0.93
C24% C25% 1.345(7)
C24% H24% 0.93
C25% C26% 1.369(6)
C25% H25% 0.93
C26% H26% 0.93
C27% C32% 1.372(5)
C27% C28% 1.380(5)
C28% C29% 1.376(5)
C28% H28% 0.93
C29% C30% 1.346(6)
C29% H29% 0.93
C30% C31% 1.354(6)
C30% H30% 0.93
C31% C32% 1.390(5)
C31% H31% 0.93
C32% H32% 0.93
C33% C34% 1.367(5)
C33% C38% 1.373(5)
C34% C35% 1.367(5)
C34% H34% 0.93
C35% C36% 1.348(6)
C35% H35% 0.93
C36% C37% 1.359(6)
C36% H36% 0.93
C37% C38% 1.398(5)
C37% H37% 0.93
C38% H38% 0.93
C39% C40% 1.377(5)
C39% C44% 1.381(5)
C40% C41% 1.379(5)
C40% H40% 0.93
C41% C42% 1.358(5)
C41% H41% 0.93
C42% C43% 1.374(6)
C42% H42% 0.93
C43% C44% 1.385(5)
C43% H43% 0.93
C44% H44% 0.93
C45% C46% 1.379(5)
C45% C50% 1.388(5)
C46% C47% 1.378(5)
C46% H46% 0.93
C47% C48% 1.373(6)
C47% H47% 0.93
C48% C49% 1.368(6)
C48% H48% 0.93
C49% C50% 1.384(5)
C49% H49% 0.93
C50% H50% 0.93

loop_
_geom_torsion_atom_site_label_1
_geom_torsion_atom_site_label_2
_geom_torsion_atom_site_label_3
_geom_torsion_atom_site_label_4
_geom_torsion
C6A C1A C2A C3A 0.9(4)
C1' C1A C2A C3A -179.7(3)
C1A C2A C3A C4A 0.7(4)
C1A C2A C3A C1" 179.8(3)
C2A C3A C4A C5A -1.6(4)
C1" C3A C4A C5A 179.3(3)
C3A C4A C5A C6A 1.1(5)
C4A C5A C6A C1A 0.6(5)
C2A C1A C6A C5A -1.5(4)
C1' C1A C6A C5A 179.1(3)
C6A C1A C1' C2' 68.4(5)
C2A C1A C1' C2' -111.0(4)
C6A C1A C1' C8A' -127.7(3)
C2A C1A C1' C8A' 53.0(4)
C8A' C1' C2' C3' -3.1(5)
C1A C1' C2' C3' 160.2(3)
C8A' C1' C2' C9' 176.6(3)
C1A C1' C2' C9' -20.0(5)
C1' C2' C3' C4' -7.7(5)
C9' C2' C3' C4' 172.5(3)
C1' C2' C3' C15' 170.9(3)
C9' C2' C3' C15' -8.8(5)
C2' C3' C4' C4A' 2.9(5)
C15' C3' C4' C4A' -175.7(3)
C2' C3' C4' C21' 172.0(3)
C15' C3' C4' C21' -6.6(5)
C3' C4' C4A' C8A' 12.7(5)
C21' C4' C4A' C8A' -156.2(3)
C3' C4' C4A' C5' -166.0(3)
C21' C4' C4A' C5' 25.1(5)
C8A' C4A' C5' C6' 11.5(5)
C4' C4A' C5' C6' -169.8(3)
C8A' C4A' C5' C27' -158.2(3)
C4' C4A' C5' C27' 20.5(5)
C4A' C5' C6' C7' 6.3(5)
C27' C5' C6' C7' 175.9(4)
C4A' C5' C6' C33' -175.3(4)
C27' C5' C6' C33' -5.7(6)
C5' C6' C7' C8' -12.6(5)
C33' C6' C7' C8' 169.0(4)
C5' C6' C7' C39' 170.9(3)
C33' C6' C7' C39' -7.4(6)
C6' C7' C8' C8A' 0.8(5)
C39' C7' C8' C8A' 177.3(3)
C6' C7' C8' C45' 172.5(3)
C39' C7' C8' C45' -11.0(5)
C4' C4A' C8A' C8' 157.9(3)
C5' C4A' C8A' C8' -23.3(5)
C4' C4A' C8A' C1' -23.5(5)
C5' C4A' C8A' C1' 155.3(3)
C7' C8' C8A' C4A' 17.6(5)
C45' C8' C8A' C4A' -154.4(3)
C7' C8' C8A' C1' -161.0(3)
C45' C8' C8A' C1' 27.0(5)
C2' C1' C8A' C4A' 18.8(5)
C1A C1' C8A' C4A' -146.0(3)
C2' C1' C8A' C8' -162.6(3)
C1A C1' C8A' C8' 32.6(5)
C1' C2' C9' C14' -70.3(5)
C3' C2' C9' C14' 109.5(4)
C1' C2' C9' C10' 110.0(4)
C3' C2' C9' C10' -70.2(5)
C14' C9' C10' C11' 1.2(5)
C2' C9' C10' C11' -179.1(3)
C9' C10' C11' C12' 1.7(7)
C10' C11' C12' C13' -3.9(8)
C11' C12' C13' C14' 3.2(8)
C10' C9' C14' C13' -1.9(5)
C2' C9' C14' C13' 178.4(3)
C12' C13' C14' C9' -0.3(7)
C4' C3' C15' C20' 82.2(5)
C2' C3' C15' C20' -96.5(4)
C4' C3' C15' C16' -92.5(4)
C2' C3' C15' C16' 88.8(4)
C20' C15' C16' C17' 0.2(6)
C3' C15' C16' C17' 175.1(4)
C15' C16' C17' C18' 1.0(7)
C16' C17' C18' C19' -1.2(8)
C17' C18' C19' C20' 0.3(8)
C16' C15' C20' C19' -1.2(6)
C3' C15' C20' C19' -176.1(4)
C18' C19' C20' C15' 1.0(7)
C3' C4' C21' C26' -109.2(4)
C4A' C4' C21' C26' 59.8(5)
C3' C4' C21' C22' 66.6(5)
C4A' C4' C21' C22' -124.5(4)
C26' C21' C22' C23' 1.4(6)
C4' C21' C22' C23' -174.4(4)
C21' C22' C23' C24' -1.0(7)
C22' C23' C24' C25' -0.1(8)
C23' C24' C25' C26' 0.9(8)
C22' C21' C26' C25' -0.6(6)
C4' C21' C26' C25' 175.4(4)
C24' C25' C26' C21' -0.5(7)
C6' C5' C27' C32' 64.8(6)
C4A' C5' C27' C32' -125.3(4)
C6' C5' C27' C28' -114.3(4)
C4A' C5' C27' C28' 55.5(6)
C32' C27' C28' C29' 2.0(7)
C5' C27' C28' C29' -178.8(4)
C27' C28' C29' C30' -0.9(8)
C28' C29' C30' C31' -0.7(12)
C29' C30' C31' C32' 1.1(14)
C28' C27' C32' C31' -1.5(7)
C5' C27' C32' C31' 179.3(5)
C30' C31' C32' C27' 0.1(11)
C5' C6' C33' C34' 65.3(5)
C7' C6' C33' C34' -116.3(4)
C5' C6' C33' C38' -114.4(5)
C7' C6' C33' C38' 63.9(5)
C38' C33' C34' C35' 2.9(6)
C6' C33' C34' C35' -176.9(3)
C33' C34' C35' C36' -0.8(6)
C34' C35' C36' C37' -2.4(7)
C35' C36' C37' C38' 3.2(8)
C34' C33' C38' C37' -2.1(6)
C6' C33' C38' C37' 177.7(4)
C36' C37' C38' C33' -0.9(7)
C8' C7' C39' C40' -110.0(4)
C6' C7' C39' C40' 66.5(4)
C8' C7' C39' C44' 66.4(5)
C6' C7' C39' C44' -117.1(4)
C44' C39' C40' C41' 0.0(6)
C7' C39' C40' C41' 176.5(4)
C39' C40' C41' C42' -2.2(7)
C40' C41' C42' C43' 3.3(8)
C41' C42' C43' C44' -2.2(8)
C42' C43' C44' C39' 0.0(7)
C40' C39' C44' C43' 1.1(6)
C7' C39' C44' C43' -175.3(4)
C7' C8' C45' C50' -116.5(4)
C8A' C8' C45' C50' 55.3(4)
C7' C8' C45' C46' 62.4(5)
C8A' C8' C45' C46' -125.8(4)
C50' C45' C46' C47' 0.6(5)
C8' C45' C46' C47' -178.3(3)
C45' C46' C47' C48' 0.6(6)
C46' C47' C48' C49' -1.4(6)
C47' C48' C49' C50' 1.0(6)
C46' C45' C50' C49' -1.0(5)
C8' C45' C50' C49' 178.0(3)
C48' C49' C50' C45' 0.2(6)
C4A C3A C1" C2" 66.1(4)
C2A C3A C1" C2" -112.9(3)
C4A C3A C1" C8A" -128.5(3)
C2A C3A C1" C8A" 52.5(3)
C8A" C1" C2" C3" -4.1(4)
C3A C1" C2" C3" 161.1(3)
C8A" C1" C2" C9" 172.8(3)
C3A C1" C2" C9" -22.0(4)
C1" C2" C3" C4" -6.1(4)
C9" C2" C3" C4" 176.9(3)
C1" C2" C3" C15" 176.2(3)
C9" C2" C3" C15" -0.8(4)
C2" C3" C4" C4A" 2.7(4)
C15" C3" C4" C4A" -179.5(3)
C2" C3" C4" C21" 171.4(3)
C15" C3" C4" C21" -10.8(4)
C3" C4" C4A" C8A" 11.0(4)
C21" C4" C4A" C8A" -157.5(3)
C3" C4" C4A" C5" -168.2(3)
C21" C4" C4A" C5" 23.3(4)
C8A" C4A" C5" C6" 11.0(5)
C4" C4A" C5" C6" -169.8(3)
C8A" C4A" C5" C27" -161.0(3)
C4" C4A" C5" C27" 18.2(5)
C4A" C5" C6" C7" 5.2(5)
C27" C5" C6" C7" 177.1(4)
C4A" C5" C6" C33" -175.0(3)
C27" C5" C6" C33" -3.1(5)
C5" C6" C7" C8" -10.9(5)
C33" C6" C7" C8" 169.2(3)
C5" C6" C7" C39" 173.3(3)
C33" C6" C7" C39" -6.6(5)
C6" C7" C8" C8A" 0.4(5)
C39" C7" C8" C8A" 176.2(3)
C6" C7" C8" C45" 170.0(3)
C39" C7" C8" C45" -14.2(5)
C5" C4A" C8A" C8" -21.4(4)
C4" C4A" C8A" C8" 159.4(3)
C5" C4A" C8A" C1" 157.9(3)
C4" C4A" C8A" C1" -21.4(4)
C7" C8" C8A" C4A" 15.9(4)
C45" C8" C8A" C4A" -154.0(3)
C7" C8" C8A" C1" -163.4(3)
C45" C8" C8A" C1" 26.7(4)
C2" C1" C8A" C4A" 18.0(4)
C3A C1" C8A" C4A" -148.3(3)
C2" C1" C8A" C8" -162.8(3)
C3A C1" C8A" C8" 30.9(4)
C1" C2" C9" C10" 100.9(4)
C3" C2" C9" C10" -82.2(4)
C1" C2" C9" C14" -82.8(4)
C3" C2" C9" C14" 94.1(4)
C14" C9" C10" C11" 2.0(6)
C2" C9" C10" C11" 178.3(4)
C9" C10" C11" C12" -0.5(7)
C10" C11" C12" C13" -1.7(8)
C11" C12" C13" C14" 2.3(8)
C12" C13" C14" C9" -0.8(7)
C10" C9" C14" C13" -1.4(6)
C2" C9" C14" C13" -177.9(4)
C4" C3" C15" C20" 80.1(4)
C2" C3" C15" C20" -102.1(4)
C4" C3" C15" C16" -94.9(4)
C2" C3" C15" C16" 82.9(4)
C20" C15" C16" C17" -1.4(5)
C3" C15" C16" C17" 173.8(3)
C15" C16" C17" C18" 0.3(6)
C16" C17" C18" C19" 0.9(7)
C17" C18" C19" C20" -1.1(7)
C16" C15" C20" C19" 1.2(5)
C3" C15" C20" C19" -173.9(3)
C18" C19" C20" C15" 0.0(6)
C3" C4" C21" C22" 69.3(4)
C4A" C4" C21" C22" -122.2(3)
C3" C4" C21" C26" -105.4(4)
C4A" C4" C21" C26" 63.1(4)
C26" C21" C22" C23" -0.1(5)
C4" C21" C22" C23" -174.7(3)
C21" C22" C23" C24" 2.1(7)
C22" C23" C24" C25" -2.9(9)
C23" C24" C25" C26" 1.6(9)
C24" C25" C26" C21" 0.5(7)
C22" C21" C26" C25" -1.3(5)
C4" C21" C26" C25" 173.8(3)
C6" C5" C27" C32" 67.6(5)
C4A" C5" C27" C32" -120.5(4)
C6" C5" C27" C28" -112.9(4)
C4A" C5" C27" C28" 59.1(5)
C32" C27" C28" C29" 1.1(5)
C5" C27" C28" C29" -178.4(4)
C27" C28" C29" C30" -0.1(7)
C28" C29" C30" C31" -0.2(8)
C29" C30" C31" C32" -0.5(8)
C28" C27" C32" C31" -2.0(6)
C5" C27" C32" C31" 177.6(4)
C30" C31" C32" C27" 1.7(7)
C5" C6" C33" C38" -116.9(4)
C7" C6" C33" C38" 63.0(5)
C5" C6" C33" C34" 65.4(5)
C7" C6" C33" C34" -114.7(4)
C38" C33" C34" C35" 0.3(6)
C6" C33" C34" C35" 178.1(4)
C33" C34" C35" C36" -0.5(7)
C34" C35" C36" C37" 0.1(9)
C35" C36" C37" C38" 0.5(9)
C34" C33" C38" C37" 0.3(6)
C6" C33" C38" C37" -177.4(4)
C36" C37" C38" C33" -0.7(7)
C8" C7" C39" C44" 77.4(4)
C6" C7" C39" C44" -106.8(4)
C8" C7" C39" C40" -102.5(4)
C6" C7" C39" C40" 73.3(5)
C44" C39" C40" C41" -1.3(5)
C7" C39" C40" C41" 178.6(3)
C39" C40" C41" C42" 1.3(6)
C40" C41" C42" C43" -0.4(6)
C41" C42" C43" C44" -0.5(7)
C42" C43" C44" C39" 0.5(6)
C40" C39" C44" C43" 0.4(6)
C7" C39" C44" C43" -179.4(3)
C7" C8" C45" C46" 63.4(5)
C8A" C8" C45" C46" -127.0(3)
C7" C8" C45" C50" -114.9(4)
C8A" C8" C45" C50" 54.7(4)
C50" C45" C46" C47" -0.2(5)
C8" C45" C46" C47" -178.5(3)
C45" C46" C47" C48" 0.3(6)
C46" C47" C48" C49" -0.5(6)
C47" C48" C49" C50" 0.5(6)
C46" C45" C50" C49" 0.2(5)
C8" C45" C50" C49" 178.6(3)
C48" C49" C50" C45" -0.3(6)
C6B C1B C2B C3B 0.5(4)
C1# C1B C2B C3B 179.3(2)
C1B C2B C3B C4B 0.5(4)
C1B C2B C3B C1% -178.5(2)
C2B C3B C4B C5B -1.2(4)
C1% C3B C4B C5B 177.7(3)
C3B C4B C5B C6B 0.9(4)
C2B C1B C6B C5B -0.8(4)
C1# C1B C6B C5B -179.5(3)
C4B C5B C6B C1B 0.1(4)
C6B C1B C1# C2# 65.6(4)
C2B C1B C1# C2# -113.0(3)
C6B C1B C1# C8A# -128.6(3)
C2B C1B C1# C8A# 52.7(3)
C8A# C1# C2# C3# -6.1(4)
C1B C1# C2# C3# 159.2(3)
C8A# C1# C2# C9# 174.7(3)
C1B C1# C2# C9# -20.1(5)
C1# C2# C3# C4# -5.7(5)
C9# C2# C3# C4# 173.6(3)
C1# C2# C3# C15# 174.4(3)
C9# C2# C3# C15# -6.3(5)
C2# C3# C4# C4A# 5.5(5)
C15# C3# C4# C4A# -174.6(3)
C2# C3# C4# C21# 178.8(3)
C15# C3# C4# C21# -1.4(5)
C3# C4# C4A# C8A# 6.4(4)
C21# C4# C4A# C8A# -166.4(3)
C3# C4# C4A# C5# -174.4(3)
C21# C4# C4A# C5# 12.8(5)
C8A# C4A# C5# C6# 2.7(4)
C4# C4A# C5# C6# -176.6(3)
C8A# C4A# C5# C27# -175.4(3)
C4# C4A# C5# C27# 5.3(5)
C4A# C5# C6# C7# 9.1(5)
C27# C5# C6# C7# -172.7(3)
C4A# C5# C6# C33# -174.6(3)
C27# C5# C6# C33# 3.7(5)
C5# C6# C7# C8# -7.5(5)
C33# C6# C7# C8# 176.1(3)
C5# C6# C7# C39# 173.6(3)
C33# C6# C7# C39# -2.9(5)
C6# C7# C8# C8A# -6.1(5)
C39# C7# C8# C8A# 172.9(3)
C6# C7# C8# C45# 164.7(3)
C39# C7# C8# C45# -16.3(5)
C4# C4A# C8A# C8# 163.3(3)
C5# C4A# C8A# C8# -16.0(4)
C4# C4A# C8A# C1# -18.0(4)
C5# C4A# C8A# C1# 162.7(3)
C7# C8# C8A# C4A# 18.0(4)
C45# C8# C8A# C4A# -153.1(3)
C7# C8# C8A# C1# -160.7(3)
C45# C8# C8A# C1# 28.3(4)
C2# C1# C8A# C4A# 18.1(4)
C1B C1# C8A# C4A# -148.2(3)
C2# C1# C8A# C8# -163.2(3)
C1B C1# C8A# C8# 30.4(4)
C1# C2# C9# C14# -67.1(4)
C3# C2# C9# C14# 113.6(4)
C1# C2# C9# C10# 115.2(4)
C3# C2# C9# C10# -64.0(4)
C14# C9# C10# C11# 2.2(5)
C2# C9# C10# C11# 179.9(3)
C9# C10# C11# C12# 0.8(6)
C10# C11# C12# C13# -3.0(6)
C11# C12# C13# C14# 2.1(6)
C10# C9# C14# C13# -3.1(5)
C2# C9# C14# C13# 179.2(3)
C12# C13# C14# C9# 1.0(6)
C4# C3# C15# C20# 107.1(4)
C2# C3# C15# C20# -73.0(4)
C4# C3# C15# C16# -72.3(4)
C2# C3# C15# C16# 107.6(4)
C20# C15# C16# C17# -2.6(5)
C3# C15# C16# C17# 176.8(3)
C15# C16# C17# C18# 0.9(6)
C16# C17# C18# C19# 0.2(7)
C17# C18# C19# C20# 0.4(7)
C16# C15# C20# C19# 3.3(5)
C3# C15# C20# C19# -176.1(3)
C18# C19# C20# C15# -2.3(6)
C3# C4# C21# C26# -82.8(4)
C4A# C4# C21# C26# 90.2(4)
C3# C4# C21# C22# 90.0(4)
C4A# C4# C21# C22# -97.0(4)
C26# C21# C22# C23# -2.0(6)
C4# C21# C22# C23# -174.8(4)
C21# C22# C23# C24# 1.6(7)
C22# C23# C24# C25# 0.4(9)
C23# C24# C25# C26# -1.9(9)
C22# C21# C26# C25# 0.5(6)
C4# C21# C26# C25# 173.7(4)
C24# C25# C26# C21# 1.4(7)
C6# C5# C27# C28# -91.7(4)
C4A# C5# C27# C28# 86.5(4)
C6# C5# C27# C32# 84.4(4)
C4A# C5# C27# C32# -97.4(4)
C32# C27# C28# C29# -0.2(6)
C5# C27# C28# C29# 175.9(4)
C27# C28# C29# C30# 1.2(7)
C28# C29# C30# C31# -0.6(7)
C29# C30# C31# C32# -1.0(7)
C28# C27# C32# C31# -1.3(5)
C5# C27# C32# C31# -177.6(3)
C30# C31# C32# C27# 2.0(6)
C5# C6# C33# C38# -111.3(4)
C7# C6# C33# C38# 65.1(4)
C5# C6# C33# C34# 71.0(4)
C7# C6# C33# C34# -112.5(4)
C38# C33# C34# C35# 0.5(5)
C6# C33# C34# C35# 178.2(3)
C33# C34# C35# C36# -1.1(6)
C34# C35# C36# C37# 0.3(7)
C35# C36# C37# C38# 1.1(7)
C34# C33# C38# C37# 0.9(5)
C6# C33# C38# C37# -176.8(3)
C36# C37# C38# C33# -1.7(6)
C8# C7# C39# C44# 68.1(4)
C6# C7# C39# C44# -112.9(4)
C8# C7# C39# C40# -112.0(4)
C6# C7# C39# C40# 66.9(4)
C44# C39# C40# C41# -0.2(5)
C7# C39# C40# C41# 179.9(3)
C39# C40# C41# C42# -0.9(6)
C40# C41# C42# C43# 1.4(7)
C41# C42# C43# C44# -0.8(6)
C40# C39# C44# C43# 0.8(5)
C7# C39# C44# C43# -179.3(3)
C42# C43# C44# C39# -0.3(5)
C7# C8# C45# C50# -111.8(4)
C8A# C8# C45# C50# 59.1(4)
C7# C8# C45# C46# 64.0(4)
C8A# C8# C45# C46# -125.1(3)
C50# C45# C46# C47# 0.3(5)
C8# C45# C46# C47# -175.5(3)
C45# C46# C47# C48# 0.6(5)
C46# C47# C48# C49# -1.0(6)
C47# C48# C49# C50# 0.5(6)
C46# C45# C50# C49# -0.8(5)
C8# C45# C50# C49# 175.3(3)
C48# C49# C50# C45# 0.4(5)
C4B C3B C1% C2% 65.1(4)
C2B C3B C1% C2% -116.0(3)
C4B C3B C1% C8A% -129.0(3)
C2B C3B C1% C8A% 49.9(3)
C8A% C1% C2% C3% 0.3(4)
C3B C1% C2% C3% 165.9(2)
C8A% C1% C2% C9% -179.8(2)
C3B C1% C2% C9% -14.1(4)
C1% C2% C3% C4% -10.8(4)
C9% C2% C3% C4% 169.3(3)
C1% C2% C3% C15% 170.1(3)
C9% C2% C3% C15% -9.8(4)
C2% C3% C4% C4A% 2.1(4)
C15% C3% C4% C4A% -178.7(3)
C2% C3% C4% C21% 170.6(3)
C15% C3% C4% C21% -10.3(4)
C3% C4% C4A% C8A% 17.0(4)
C21% C4% C4A% C8A% -151.6(3)
C3% C4% C4A% C5% -161.2(3)
C21% C4% C4A% C5% 30.2(4)
C8A% C4A% C5% C6% 14.9(4)
C4% C4A% C5% C6% -167.0(3)
C8A% C4A% C5% C27% -154.7(3)
C4% C4A% C5% C27% 23.5(4)
C4A% C5% C6% C7% 5.9(4)
C27% C5% C6% C7% 174.9(3)
C4A% C5% C6% C33% -170.7(3)
C27% C5% C6% C33% -1.7(5)
C5% C6% C7% C8% -14.6(4)
C33% C6% C7% C8% 162.0(3)
C5% C6% C7% C39% 166.9(3)
C33% C6% C7% C39% -16.6(4)
C6% C7% C8% C8A% 2.4(4)
C39% C7% C8% C8A% -179.0(3)
C6% C7% C8% C45% 173.3(3)
C39% C7% C8% C45% -8.1(5)
C5% C4A% C8A% C1% 150.6(3)
C4% C4A% C8A% C1% -27.7(4)
C5% C4A% C8A% C8% -26.9(4)
C4% C4A% C8A% C8% 154.9(3)
C2% C1% C8A% C4A% 19.1(4)
C3B C1% C8A% C4A% -147.9(3)
C2% C1% C8A% C8% -163.6(3)
C3B C1% C8A% C8% 29.5(4)
C7% C8% C8A% C4A% 18.3(4)
C45% C8% C8A% C4A% -153.2(3)
C7% C8% C8A% C1% -159.1(3)
C45% C8% C8A% C1% 29.4(4)
C1% C2% C9% C10% 100.4(4)
C3% C2% C9% C10% -79.7(4)
C1% C2% C9% C14% -83.6(4)
C3% C2% C9% C14% 96.3(4)
C14% C9% C10% C11% 1.6(5)
C2% C9% C10% C11% 177.7(3)
C9% C10% C11% C12% -1.1(6)
C10% C11% C12% C13% -0.6(7)
C11% C12% C13% C14% 1.8(7)
C12% C13% C14% C9% -1.2(7)
C10% C9% C14% C13% -0.5(5)
C2% C9% C14% C13% -176.6(4)
C4% C3% C15% C16% -97.3(4)
C2% C3% C15% C16% 81.8(4)
C4% C3% C15% C20% 73.3(4)
C2% C3% C15% C20% -107.5(4)
C20% C15% C16% C17% -2.6(5)
C3% C15% C16% C17% 168.3(4)
C15% C16% C17% C18% 0.7(7)
C16% C17% C18% C19% 1.6(7)
C17% C18% C19% C20% -1.8(7)
C16% C15% C20% C19% 2.3(5)
C3% C15% C20% C19% -168.6(3)
C18% C19% C20% C15% -0.2(6)
C3% C4% C21% C22% 65.9(4)
C4A% C4% C21% C22% -125.7(3)
C3% C4% C21% C26% -109.1(3)
C4A% C4% C21% C26% 59.3(4)
C26% C21% C22% C23% 1.5(4)
C4% C21% C22% C23% -173.4(3)
C21% C22% C23% C24% 0.3(5)
C22% C23% C24% C25% -1.7(6)
C23% C24% C25% C26% 1.2(6)
C24% C25% C26% C21% 0.6(5)
C22% C21% C26% C25% -2.0(4)
C4% C21% C26% C25% 173.3(3)
C6% C5% C27% C32% 67.0(4)
C4A% C5% C27% C32% -123.8(3)
C6% C5% C27% C28% -114.5(3)
C4A% C5% C27% C28% 54.7(4)
C32% C27% C28% C29% 1.8(4)
C5% C27% C28% C29% -176.8(3)
C27% C28% C29% C30% -0.3(5)
C28% C29% C30% C31% -0.7(6)
C29% C30% C31% C32% 0.2(6)
C28% C27% C32% C31% -2.3(5)
C5% C27% C32% C31% 176.3(3)
C30% C31% C32% C27% 1.3(5)
C5% C6% C33% C34% 74.5(4)
C7% C6% C33% C34% -102.0(4)
C5% C6% C33% C38% -103.9(4)
C7% C6% C33% C38% 79.5(4)
C38% C33% C34% C35% 0.8(6)
C6% C33% C34% C35% -177.7(4)
C33% C34% C35% C36% 0.4(7)
C34% C35% C36% C37% -0.8(7)
C35% C36% C37% C38% -0.1(7)
C34% C33% C38% C37% -1.7(5)
C6% C33% C38% C37% 176.8(3)
C36% C37% C38% C33% 1.3(6)
C8% C7% C39% C40% -100.7(4)
C6% C7% C39% C40% 77.9(4)
C8% C7% C39% C44% 78.0(4)
C6% C7% C39% C44% -103.4(4)
C44% C39% C40% C41% -2.3(5)
C7% C39% C40% C41% 176.4(3)
C39% C40% C41% C42% 1.7(5)
C40% C41% C42% C43% 0.0(6)
C41% C42% C43% C44% -1.0(6)
C40% C39% C44% C43% 1.3(5)
C7% C39% C44% C43% -177.5(3)
C42% C43% C44% C39% 0.3(6)
C7% C8% C45% C46% 60.3(5)
C8A% C8% C45% C46% -128.7(3)
C7% C8% C45% C50% -119.4(3)
C8A% C8% C45% C50% 51.6(4)
C50% C45% C46% C47% -0.9(5)
C8% C45% C46% C47% 179.4(3)
C45% C46% C47% C48% 1.0(5)
C46% C47% C48% C49% -0.6(6)
C47% C48% C49% C50% 0.2(6)
C48% C49% C50% C45% -0.1(5)
C46% C45% C50% C49% 0.4(5)
C8% C45% C50% C49% -179.8(3)
